data_7102081
loop_
_publ_author_name
'Kim, Nam-Kyun'
'Chang, Kyoung-Jin'
'Moon, Dohyun'
'Lah, Myoung Soo'
'Jeong, Kyu-Sung'

_publ_section_title
;
 Two distinct anion-binding modes and their relative stabilities
;
_journal_coden_ASTM CHCOFS
_journal_issue 32
_journal_name_full
;
 Chemical Communications (Cambridge, United Kingdom)
;
_journal_page_first 3401
_journal_page_last 3403
_journal_paper_doi 10.1039/b707032b
_journal_year 2007
_chemical_formula_sum 'C230 H299 N24 O3.5'
_chemical_formula_weight 3455.93
_space_group_IT_number 2
_symmetry_cell_setting triclinic
_symmetry_space_group_name_Hall '-P 1'
_symmetry_space_group_name_H-M 'P -1'
_atom_sites_solution_hydrogens geom
_atom_sites_solution_primary direct
_atom_sites_solution_secondary difmap
_audit_creation_method SHELXL-97
_cell_angle_alpha 65.145(5)
_cell_angle_beta 85.503(5)
_cell_angle_gamma 80.707(5)
_cell_formula_units_Z 2
_cell_length_a 22.506(5)
_cell_length_b 22.564(5)
_cell_length_c 22.614(5)
_cell_measurement_reflns_used 35508
_cell_measurement_temperature 90(2)
_cell_measurement_theta_max 25.00
_cell_measurement_theta_min 1.34
_cell_volume 10283(4)
_computing_cell_refinement HKL2000
_computing_data_collection 'PAL ADSC Quantum-210 ADX Program'
_computing_data_reduction HKL2000
_computing_molecular_graphics ORTEP3
_computing_publication_material WinGX
_computing_structure_refinement 'Bruker SHELXTL'
_computing_structure_solution 'Bruker SHELXTL'
_diffrn_ambient_temperature 90(2)
_diffrn_measured_fraction_theta_full 0.936
_diffrn_measured_fraction_theta_max 0.936
_diffrn_measurement_device_type 'CCD area detector'
_diffrn_measurement_method 'phi scans'
_diffrn_radiation_monochromator 'Pt coated Si double crystal monochromator'
_diffrn_radiation_source 'Fixed gap multiple wiggler beamline'
_diffrn_radiation_type synchrotron
_diffrn_radiation_wavelength 0.70000
_diffrn_reflns_av_R_equivalents 0.0000
_diffrn_reflns_av_sigmaI/netI 0.0537
_diffrn_reflns_limit_h_max 27
_diffrn_reflns_limit_h_min 0
_diffrn_reflns_limit_k_max 27
_diffrn_reflns_limit_k_min -26
_diffrn_reflns_limit_l_max 27
_diffrn_reflns_limit_l_min -27
_diffrn_reflns_number 35508
_diffrn_reflns_theta_full 25.00
_diffrn_reflns_theta_max 25.00
_diffrn_reflns_theta_min 1.34
_exptl_absorpt_coefficient_mu 0.066
_exptl_absorpt_correction_type empirical
_exptl_absorpt_process_details HKL2000-Scalepack
_exptl_crystal_colour 'pale yellow'
_exptl_crystal_density_diffrn 1.116
_exptl_crystal_density_method 'not measured'
_exptl_crystal_description block
_exptl_crystal_F_000 3750
_exptl_crystal_size_max 0.40
_exptl_crystal_size_mid 0.20
_exptl_crystal_size_min 0.15
_refine_diff_density_max 0.696
_refine_diff_density_min -0.474
_refine_diff_density_rms 0.053
_refine_ls_extinction_method none
_refine_ls_goodness_of_fit_ref 1.024
_refine_ls_hydrogen_treatment mixed
_refine_ls_matrix_type full
_refine_ls_number_parameters 2476
_refine_ls_number_reflns 35508
_refine_ls_number_restraints 45
_refine_ls_restrained_S_all 1.024
_refine_ls_R_factor_all 0.0941
_refine_ls_R_factor_gt 0.0633
_refine_ls_shift/su_max 0.002
_refine_ls_shift/su_mean 0.000
_refine_ls_structure_factor_coef Fsqd
_refine_ls_weighting_details 'calc w=1/[\s^2^(Fo^2^)+(0.1267P)^2^+0.0000P] where P=(Fo^2^+2Fc^2^)/3'
_refine_ls_weighting_scheme calc
_refine_ls_wR_factor_gt 0.1764
_refine_ls_wR_factor_ref 0.1967
_reflns_number_gt 23553
_reflns_number_total 35508
_reflns_threshold_expression >2sigma(I)
_cod_data_source_file b707032b.txt
_cod_data_source_block p6_55tr
_cod_depositor_comments
;
The following automatic conversions were performed:
'_symmetry_cell_setting' value 'Triclinic' changed to 'triclinic'
according to '/home/saulius/struct/CIF-dictionaries/cif_core.dic'
dictionary named 'cif_core.dic' version 2.4.1 from 2010-06-29.

Automatic conversion script
Id: cif_fix_enum 1527 2010-12-29 10:47:43Z saulius 
;
_cod_original_sg_symbol_H-M P-1
_cod_original_formula_sum 'C230 H299 N24 O3.50'
_cod_database_code 7102081

loop_
_symmetry_equiv_pos_as_xyz
'x, y, z'
'-x, -y, -z'

loop_
_atom_site_label
_atom_site_type_symbol
_atom_site_fract_x
_atom_site_fract_y
_atom_site_fract_z
_atom_site_U_iso_or_equiv
_atom_site_adp_type
_atom_site_occupancy
_atom_site_symmetry_multiplicity
_atom_site_calc_flag
_atom_site_refinement_flags
_atom_site_disorder_assembly
_atom_site_disorder_group
C1A C -0.04453(10) 0.28480(11) 0.62850(12) 0.0371(5) Uani 1 1 d . . .
C2A C -0.05073(10) 0.34368(11) 0.57242(11) 0.0355(5) Uani 1 1 d . . .
N3A N -0.00652(10) 0.38006(9) 0.53580(9) 0.0366(4) Uani 1 1 d . . .
H3A H 0.0338(14) 0.3694(14) 0.5438(14) 0.064(9) Uiso 1 1 d . . .
C4A C -0.03344(11) 0.43326(11) 0.48343(11) 0.0361(5) Uani 1 1 d . . .
C5A C -0.00780(10) 0.48252(11) 0.43197(11) 0.0355(5) Uani 1 1 d . . .
N6A N 0.05199(9) 0.49238(10) 0.41897(10) 0.0371(4) Uani 1 1 d . . .
H6A H 0.0826(13) 0.4627(14) 0.4420(13) 0.054(8) Uiso 1 1 d . . .
C7A C 0.05492(10) 0.54694(11) 0.36156(11) 0.0357(5) Uani 1 1 d . . .
C8A C 0.10563(11) 0.57569(11) 0.32891(12) 0.0379(5) Uani 1 1 d . . .
C9A C 0.09593(11) 0.62965(11) 0.26963(11) 0.0379(5) Uani 1 1 d . . .
H9A H 0.1296 0.6503 0.2473 0.045 Uiso 1 1 calc R . .
C10A C 0.03945(11) 0.65540(11) 0.24083(12) 0.0404(6) Uani 1 1 d . . .
C11A C -0.01099(11) 0.62717(11) 0.27536(12) 0.0399(6) Uani 1 1 d . . .
H11A' H -0.0501 0.6447 0.2575 0.048 Uiso 1 1 calc R . .
C12A C -0.00346(11) 0.57325(11) 0.33591(12) 0.0387(5) Uani 1 1 d . . .
C13A C -0.04448(10) 0.53194(11) 0.38274(12) 0.0370(5) Uani 1 1 d . . .
C14A C -0.10758(11) 0.53284(11) 0.38657(12) 0.0394(5) Uani 1 1 d . . .
H14A' H -0.1325 0.5671 0.3539 0.047 Uiso 1 1 calc R . .
C15A C -0.13307(11) 0.48426(11) 0.43755(12) 0.0393(5) Uani 1 1 d . . .
H15A' H -0.1755 0.4851 0.4401 0.047 Uiso 1 1 calc R . .
C16A C -0.09614(10) 0.43309(11) 0.48611(11) 0.0366(5) Uani 1 1 d . . .
C17A C -0.10700(10) 0.37493(11) 0.54363(11) 0.0368(5) Uani 1 1 d . . .
C18A C -0.15866(11) 0.34605(11) 0.57238(12) 0.0374(5) Uani 1 1 d . . .
H18A H -0.1970 0.3671 0.5539 0.045 Uiso 1 1 calc R . .
C19A C -0.15414(10) 0.28679(11) 0.62778(12) 0.0370(5) Uani 1 1 d . . .
C20A C -0.09735(11) 0.25708(11) 0.65490(12) 0.0390(5) Uani 1 1 d . . .
H20A H -0.0944 0.2166 0.6927 0.047 Uiso 1 1 calc R . .
C21A C 0.27032(10) 0.49800(11) 0.41160(12) 0.0380(5) Uani 1 1 d . . .
C22A C 0.27326(10) 0.45009(11) 0.47529(12) 0.0383(5) Uani 1 1 d . . .
N23A N 0.22786(10) 0.41747(9) 0.51362(10) 0.0385(5) Uani 1 1 d . . .
H23A H 0.1951(13) 0.4176(14) 0.4959(14) 0.057(9) Uiso 1 1 d . . .
C24A C 0.25101(11) 0.37499(11) 0.57359(12) 0.0387(5) Uani 1 1 d . . .
C25A C 0.22413(10) 0.32884(11) 0.62726(12) 0.0382(5) Uani 1 1 d . . .
N26A N 0.16769(9) 0.30975(9) 0.63315(10) 0.0385(5) Uani 1 1 d . . .
H26A H 0.1383(14) 0.3290(14) 0.5983(15) 0.069(9) Uiso 1 1 d . . .
C27A C 0.16546(11) 0.25578(11) 0.69136(12) 0.0377(5) Uani 1 1 d . . .
C28A C 0.11809(11) 0.21705(11) 0.71638(12) 0.0387(5) Uani 1 1 d . . .
C29A C 0.12961(11) 0.16095(11) 0.77399(12) 0.0410(6) Uani 1 1 d . . .
H29A H 0.0993 0.1331 0.7911 0.049 Uiso 1 1 calc R . .
C30A C 0.18376(11) 0.14322(11) 0.80840(12) 0.0407(6) Uani 1 1 d . . .
C31A C 0.22787(11) 0.18477(11) 0.78378(12) 0.0409(6) Uani 1 1 d . . .
H31A H 0.2641 0.1747 0.8071 0.049 Uiso 1 1 calc R . .
C32A C 0.21935(11) 0.24078(11) 0.72546(12) 0.0385(5) Uani 1 1 d . . .
C33A C 0.25763(11) 0.28911(11) 0.68391(12) 0.0399(6) Uani 1 1 d . . .
C34A C 0.31765(11) 0.29839(12) 0.68726(13) 0.0434(6) Uani 1 1 d . . .
H34A H 0.3396 0.2733 0.7263 0.052 Uiso 1 1 calc R . .
C35A C 0.34455(11) 0.34338(11) 0.63446(13) 0.0430(6) Uani 1 1 d . . .
H35A H 0.3850 0.3492 0.6371 0.052 Uiso 1 1 calc R . .
C36A C 0.31191(10) 0.38121(11) 0.57599(12) 0.0391(5) Uani 1 1 d . . .
C37A C 0.32659(11) 0.42847(11) 0.51133(13) 0.0408(6) Uani 1 1 d . . .
C38A C 0.37989(11) 0.45241(12) 0.48021(13) 0.0454(6) Uani 1 1 d . . .
H38A H 0.4164 0.4380 0.5038 0.055 Uiso 1 1 calc R . .
C39A C 0.37917(11) 0.49683(12) 0.41539(14) 0.0467(6) Uani 1 1 d . A .
C40A C 0.32437(11) 0.52010(12) 0.38229(13) 0.0449(6) Uani 1 1 d . . .
H40A H 0.3239 0.5520 0.3384 0.054 Uiso 1 1 calc R . .
C41A C 0.01339(11) 0.25648(11) 0.65812(12) 0.0385(5) Uani 1 1 d . . .
C42A C 0.06166(11) 0.23670(11) 0.68336(12) 0.0400(6) Uani 1 1 d . . .
C43A C 0.21359(12) 0.52385(11) 0.37923(12) 0.0404(6) Uani 1 1 d . . .
C44A C 0.16434(11) 0.54786(11) 0.35584(12) 0.0384(5) Uani 1 1 d . . .
C45A C -0.21090(11) 0.25382(11) 0.65641(12) 0.0402(6) Uani 1 1 d . . .
C46A C -0.26240(11) 0.30498(13) 0.66237(13) 0.0478(6) Uani 1 1 d . . .
H46A H -0.2979 0.2833 0.6820 0.072 Uiso 1 1 calc R . .
H46B H -0.2724 0.3398 0.6190 0.072 Uiso 1 1 calc R . .
H46C H -0.2497 0.3244 0.6899 0.072 Uiso 1 1 calc R . .
C47A C -0.20016(12) 0.19715(13) 0.72327(13) 0.0501(6) Uani 1 1 d . . .
H47A H -0.2377 0.1789 0.7401 0.075 Uiso 1 1 calc R . .
H47B H -0.1865 0.2134 0.7531 0.075 Uiso 1 1 calc R . .
H47C H -0.1694 0.1627 0.7197 0.075 Uiso 1 1 calc R . .
C48A C -0.22978(12) 0.22633(13) 0.60978(14) 0.0509(7) Uani 1 1 d . . .
H48A H -0.1973 0.1933 0.6063 0.076 Uiso 1 1 calc R . .
H48B H -0.2378 0.2624 0.5666 0.076 Uiso 1 1 calc R . .
H48C H -0.2663 0.2058 0.6268 0.076 Uiso 1 1 calc R . .
C49A C 0.03458(12) 0.71215(12) 0.17268(12) 0.0440(6) Uani 1 1 d . . .
C50A C 0.08250(13) 0.69608(13) 0.12703(13) 0.0531(7) Uani 1 1 d . . .
H50A H 0.1227 0.6961 0.1409 0.080 Uiso 1 1 calc R . .
H50B H 0.0758 0.7294 0.0823 0.080 Uiso 1 1 calc R . .
H50C H 0.0795 0.6525 0.1289 0.080 Uiso 1 1 calc R . .
C51A C 0.04597(13) 0.77613(12) 0.17586(13) 0.0507(7) Uani 1 1 d . . .
H51A H 0.0160 0.7872 0.2048 0.076 Uiso 1 1 calc R . .
H51B H 0.0428 0.8121 0.1321 0.076 Uiso 1 1 calc R . .
H51C H 0.0864 0.7698 0.1927 0.076 Uiso 1 1 calc R . .
C52A C -0.02730(13) 0.72473(14) 0.14283(14) 0.0574(7) Uani 1 1 d . . .
H52A H -0.0362 0.6840 0.1419 0.086 Uiso 1 1 calc R . .
H52B H -0.0274 0.7592 0.0983 0.086 Uiso 1 1 calc R . .
H52C H -0.0580 0.7391 0.1691 0.086 Uiso 1 1 calc R . .
C53A C 0.43673(12) 0.52365(14) 0.37874(15) 0.0580(8) Uani 1 1 d . . .
C54A C 0.4227(3) 0.6039(3) 0.3538(5) 0.066(2) Uani 0.525(6) 1 d P A 2
H54A' H 0.4093 0.6147 0.3908 0.098 Uiso 0.525(6) 1 calc PR A 2
H54B' H 0.3911 0.6217 0.3209 0.098 Uiso 0.525(6) 1 calc PR A 2
H54C' H 0.4594 0.6232 0.3347 0.098 Uiso 0.525(6) 1 calc PR A 2
C55A C 0.4552(4) 0.5059(4) 0.3289(4) 0.068(2) Uani 0.525(6) 1 d P A 2
H55A' H 0.4879 0.5302 0.3045 0.102 Uiso 0.525(6) 1 calc PR A 2
H55B' H 0.4214 0.5162 0.2997 0.102 Uiso 0.525(6) 1 calc PR A 2
H55C' H 0.4696 0.4584 0.3465 0.102 Uiso 0.525(6) 1 calc PR A 2
C56A C 0.4897(2) 0.5100(3) 0.4299(3) 0.070(2) Uani 0.525(6) 1 d P A 2
H56A' H 0.5237 0.5324 0.4063 0.104 Uiso 0.525(6) 1 calc PR A 2
H56B' H 0.5031 0.4624 0.4519 0.104 Uiso 0.525(6) 1 calc PR A 2
H56C' H 0.4741 0.5270 0.4623 0.104 Uiso 0.525(6) 1 calc PR A 2
C74A C 0.4498(4) 0.5751(3) 0.3873(4) 0.0534(18) Uani 0.475(6) 1 d P A 3
H74A H 0.4890 0.5861 0.3670 0.080 Uiso 0.475(6) 1 calc PR A 3
H74B H 0.4514 0.5639 0.4340 0.080 Uiso 0.475(6) 1 calc PR A 3
H74C H 0.4187 0.6131 0.3672 0.080 Uiso 0.475(6) 1 calc PR A 3
C75A C 0.4313(4) 0.5399(5) 0.2996(4) 0.061(2) Uani 0.475(6) 1 d P A 3
H75A H 0.3995 0.5772 0.2796 0.092 Uiso 0.475(6) 1 calc PR A 3
H75B H 0.4215 0.5010 0.2956 0.092 Uiso 0.475(6) 1 calc PR A 3
H75C H 0.4698 0.5511 0.2774 0.092 Uiso 0.475(6) 1 calc PR A 3
C76A C 0.4909(3) 0.4628(3) 0.3983(3) 0.0541(19) Uani 0.475(6) 1 d P A 3
H76A H 0.5261 0.4769 0.3703 0.081 Uiso 0.475(6) 1 calc PR A 3
H76B H 0.4781 0.4261 0.3925 0.081 Uiso 0.475(6) 1 calc PR A 3
H76C H 0.5015 0.4485 0.4440 0.081 Uiso 0.475(6) 1 calc PR A 3
C57A C 0.19292(12) 0.07807(12) 0.86932(13) 0.0460(6) Uani 1 1 d . . .
C58A C 0.19557(13) 0.02041(12) 0.84918(14) 0.0550(7) Uani 1 1 d . . .
H58A H 0.1579 0.0244 0.8280 0.083 Uiso 1 1 calc R . .
H58B H 0.2012 -0.0215 0.8880 0.083 Uiso 1 1 calc R . .
H58C H 0.2293 0.0216 0.8188 0.083 Uiso 1 1 calc R . .
C59A C 0.25147(13) 0.06915(14) 0.90435(14) 0.0570(7) Uani 1 1 d . . .
H59A H 0.2549 0.0276 0.9436 0.086 Uiso 1 1 calc R . .
H59B H 0.2511 0.1060 0.9167 0.086 Uiso 1 1 calc R . .
H59C H 0.2859 0.0682 0.8752 0.086 Uiso 1 1 calc R . .
C60A C 0.14013(13) 0.07471(14) 0.91762(13) 0.0558(7) Uani 1 1 d . . .
H60A H 0.1029 0.0748 0.8978 0.084 Uiso 1 1 calc R . .
H60B H 0.1360 0.1130 0.9283 0.084 Uiso 1 1 calc R . .
H60C H 0.1479 0.0342 0.9575 0.084 Uiso 1 1 calc R . .
N30A N 0.12135(9) 0.36443(9) 0.50263(10) 0.0405(5) Uani 1 1 d . . .
N31A N 0.11009(9) 0.33135(9) 0.47684(10) 0.0390(5) Uani 1 1 d . . .
N32A N 0.09844(10) 0.29873(11) 0.45190(11) 0.0529(6) Uani 1 1 d . . .
C1B C 0.49629(11) 0.11639(12) 0.20127(12) 0.0407(6) Uani 1 1 d . . .
C2B C 0.50846(11) 0.16968(12) 0.21262(12) 0.0410(6) Uani 1 1 d . . .
N3B N 0.53231(9) 0.16769(10) 0.26820(10) 0.0405(5) Uani 1 1 d . . .
H3B H 0.5498(13) 0.1256(15) 0.3064(14) 0.064(8) Uiso 1 1 d . . .
C4B C 0.53650(11) 0.23203(11) 0.25764(12) 0.0412(6) Uani 1 1 d . . .
C5B C 0.56057(11) 0.25508(11) 0.29786(12) 0.0405(6) Uani 1 1 d . . .
N6B N 0.58771(9) 0.22089(10) 0.35727(10) 0.0404(5) Uani 1 1 d . . .
H6B H 0.5971(14) 0.1771(16) 0.3740(15) 0.071(10) Uiso 1 1 d . . .
C7B C 0.61011(11) 0.26507(11) 0.37371(12) 0.0383(5) Uani 1 1 d . . .
C8B C 0.64405(11) 0.25236(11) 0.42808(12) 0.0393(5) Uani 1 1 d . . .
C9B C 0.66540(11) 0.30608(11) 0.43050(12) 0.0415(6) Uani 1 1 d . . .
H9B H 0.6897 0.2985 0.4662 0.050 Uiso 1 1 calc R . .
C10B C 0.65258(11) 0.37076(11) 0.38269(12) 0.0411(6) Uani 1 1 d . . .
C11B C 0.61639(11) 0.38225(12) 0.33068(12) 0.0416(6) Uani 1 1 d . . .
H11B' H 0.6061 0.4259 0.2986 0.050 Uiso 1 1 calc R . .
C12B C 0.59506(11) 0.32941(11) 0.32548(12) 0.0402(5) Uani 1 1 d . . .
C13B C 0.56148(11) 0.32341(11) 0.27626(12) 0.0420(6) Uani 1 1 d . . .
C14B C 0.53679(12) 0.36776(12) 0.21549(13) 0.0472(6) Uani 1 1 d . . .
H14B' H 0.5362 0.4139 0.2016 0.057 Uiso 1 1 calc R . .
C15B C 0.51345(12) 0.34457(12) 0.17608(13) 0.0467(6) Uani 1 1 d . . .
H15B' H 0.4967 0.3748 0.1352 0.056 Uiso 1 1 calc R . .
C16B C 0.51426(11) 0.27619(12) 0.19617(13) 0.0432(6) Uani 1 1 d . . .
C17B C 0.49746(11) 0.23551(12) 0.16599(12) 0.0427(6) Uani 1 1 d . . .
C18B C 0.47689(11) 0.24821(13) 0.10433(13) 0.0453(6) Uani 1 1 d . . .
H18B H 0.4693 0.2924 0.0724 0.054 Uiso 1 1 calc R . .
C19B C 0.46744(11) 0.19624(12) 0.08958(12) 0.0441(6) Uani 1 1 d . . .
C20B C 0.47648(11) 0.13162(12) 0.13862(12) 0.0439(6) Uani 1 1 d . . .
H20B H 0.4688 0.0966 0.1288 0.053 Uiso 1 1 calc R . .
C21B C 0.65748(11) 0.07149(11) 0.57855(12) 0.0391(5) Uani 1 1 d . . .
C22B C 0.63086(10) 0.02248(11) 0.57231(12) 0.0380(5) Uani 1 1 d . . .
N23B N 0.60568(9) 0.02414(10) 0.51823(11) 0.0376(5) Uani 1 1 d . . .
H23B H 0.6057(10) 0.0551(11) 0.4800(11) 0.027(6) Uiso 1 1 d . . .
C24B C 0.58656(10) -0.03580(11) 0.53456(12) 0.0378(5) Uani 1 1 d . . .
C25B C 0.55954(10) -0.05852(11) 0.49555(12) 0.0371(5) Uani 1 1 d . . .
N26B N 0.54487(9) -0.02797(10) 0.43069(10) 0.0380(5) Uani 1 1 d . . .
H26B H 0.5501(11) 0.0110(13) 0.4023(13) 0.045(7) Uiso 1 1 d . . .
C27B C 0.52133(10) -0.07189(11) 0.41463(12) 0.0380(5) Uani 1 1 d . . .
C28B C 0.50064(11) -0.06268(11) 0.35406(12) 0.0395(5) Uani 1 1 d . . .
C29B C 0.48105(11) -0.11726(11) 0.35092(13) 0.0411(6) Uani 1 1 d . . .
H29B H 0.4658 -0.1124 0.3109 0.049 Uiso 1 1 calc R . .
C30B C 0.48296(10) -0.17871(11) 0.40436(13) 0.0410(6) Uani 1 1 d . . .
C31B C 0.50184(11) -0.18526(12) 0.46415(13) 0.0413(6) Uani 1 1 d . . .
H31B H 0.5020 -0.2262 0.5012 0.050 Uiso 1 1 calc R . .
C32B C 0.52065(10) -0.13164(11) 0.46997(12) 0.0391(5) Uani 1 1 d . . .
C33B C 0.54458(10) -0.12295(11) 0.52325(12) 0.0389(5) Uani 1 1 d . . .
C34B C 0.55462(11) -0.16355(11) 0.58981(13) 0.0421(6) Uani 1 1 d . . .
H34B H 0.5432 -0.2065 0.6084 0.051 Uiso 1 1 calc R . .
C35B C 0.58099(10) -0.14106(11) 0.62807(12) 0.0400(5) Uani 1 1 d . . .
H35B H 0.5883 -0.1686 0.6728 0.048 Uiso 1 1 calc R . .
C36B C 0.59712(10) -0.07666(11) 0.60019(12) 0.0379(5) Uani 1 1 d . . .
C37B C 0.62623(10) -0.03872(11) 0.62520(12) 0.0373(5) Uani 1 1 d . . .
C38B C 0.64905(10) -0.05101(11) 0.68573(12) 0.0388(5) Uani 1 1 d . . .
H38B H 0.6459 -0.0920 0.7217 0.047 Uiso 1 1 calc R . .
C39B C 0.67640(11) -0.00358(11) 0.69375(12) 0.0392(5) Uani 1 1 d . . .
C40B C 0.68042(11) 0.05670(11) 0.63990(12) 0.0397(5) Uani 1 1 d . . .
H40B H 0.6994 0.0888 0.6452 0.048 Uiso 1 1 calc R . .
C41B C 0.50139(11) 0.05160(12) 0.25221(12) 0.0398(6) Uani 1 1 d . . .
C42B C 0.50114(11) -0.00099(12) 0.29845(13) 0.0406(6) Uani 1 1 d . . .
C43B C 0.65803(11) 0.13451(12) 0.52445(12) 0.0393(5) Uani 1 1 d . . .
C44B C 0.65428(11) 0.18734(12) 0.47940(12) 0.0392(5) Uani 1 1 d . . .
C45B C 0.44864(12) 0.20781(13) 0.02141(13) 0.0478(6) Uani 1 1 d . . .
C46B C 0.42205(18) 0.27883(16) -0.01756(16) 0.0769(10) Uani 1 1 d . . .
H46D H 0.3877 0.2912 0.0064 0.115 Uiso 1 1 calc R . .
H46E H 0.4085 0.2838 -0.0598 0.115 Uiso 1 1 calc R . .
H46F H 0.4527 0.3075 -0.0246 0.115 Uiso 1 1 calc R . .
C47B C 0.40069(15) 0.16481(18) 0.02579(16) 0.0762(10) Uani 1 1 d . . .
H47D H 0.3658 0.1746 0.0506 0.114 Uiso 1 1 calc R . .
H47E H 0.4175 0.1181 0.0478 0.114 Uiso 1 1 calc R . .
H47F H 0.3882 0.1743 -0.0182 0.114 Uiso 1 1 calc R . .
C48B C 0.50320(14) 0.19008(18) -0.01533(16) 0.0709(9) Uani 1 1 d . . .
H48D H 0.4913 0.1986 -0.0593 0.106 Uiso 1 1 calc R . .
H48E H 0.5190 0.1433 0.0080 0.106 Uiso 1 1 calc R . .
H48F H 0.5344 0.2170 -0.0183 0.106 Uiso 1 1 calc R . .
C49B C 0.68217(12) 0.42485(12) 0.38856(13) 0.0454(6) Uani 1 1 d . . .
C50B C 0.66258(15) 0.49286(13) 0.33542(15) 0.0615(8) Uani 1 1 d . . .
H50D H 0.6738 0.4927 0.2927 0.092 Uiso 1 1 calc R . .
H50E H 0.6825 0.5255 0.3414 0.092 Uiso 1 1 calc R . .
H50F H 0.6188 0.5042 0.3379 0.092 Uiso 1 1 calc R . .
C51B C 0.75023(13) 0.40848(15) 0.38244(16) 0.0602(8) Uani 1 1 d . . .
H51D H 0.7642 0.3653 0.4171 0.090 Uiso 1 1 calc R . .
H51E H 0.7700 0.4422 0.3864 0.090 Uiso 1 1 calc R . .
H51F H 0.7602 0.4074 0.3399 0.090 Uiso 1 1 calc R . .
C52B C 0.66645(14) 0.42667(13) 0.45523(14) 0.0565(7) Uani 1 1 d . . .
H52D H 0.6226 0.4355 0.4598 0.085 Uiso 1 1 calc R . .
H52E H 0.6850 0.4616 0.4585 0.085 Uiso 1 1 calc R . .
H52F H 0.6817 0.3840 0.4899 0.085 Uiso 1 1 calc R . .
C53B C 0.70189(12) -0.01823(12) 0.76017(12) 0.0448(6) Uani 1 1 d . . .
C54B C 0.71879(14) 0.04272(13) 0.76412(14) 0.0578(7) Uani 1 1 d . . .
H54A H 0.7523 0.0582 0.7339 0.087 Uiso 1 1 calc R . .
H54B H 0.7310 0.0316 0.8087 0.087 Uiso 1 1 calc R . .
H54C H 0.6840 0.0776 0.7524 0.087 Uiso 1 1 calc R . .
C55B C 0.75884(15) -0.06990(14) 0.77281(16) 0.0663(8) Uani 1 1 d . . .
H55A H 0.7490 -0.1093 0.7697 0.099 Uiso 1 1 calc R . .
H55B H 0.7739 -0.0820 0.8165 0.099 Uiso 1 1 calc R . .
H55C H 0.7899 -0.0513 0.7402 0.099 Uiso 1 1 calc R . .
C56B C 0.65589(15) -0.04605(17) 0.81468(15) 0.0693(9) Uani 1 1 d . . .
H56A H 0.6186 -0.0147 0.8059 0.104 Uiso 1 1 calc R . .
H56B H 0.6723 -0.0533 0.8564 0.104 Uiso 1 1 calc R . .
H56C H 0.6473 -0.0880 0.8166 0.104 Uiso 1 1 calc R . .
C57B C 0.46629(11) -0.23723(12) 0.39405(13) 0.0447(6) Uani 1 1 d . . .
C58B C 0.50431(13) -0.24342(13) 0.33620(15) 0.0563(7) Uani 1 1 d . . .
H58D H 0.5471 -0.2469 0.3444 0.084 Uiso 1 1 calc R . .
H58E H 0.4928 -0.2043 0.2960 0.084 Uiso 1 1 calc R . .
H58F H 0.4970 -0.2829 0.3316 0.084 Uiso 1 1 calc R . .
C59B C 0.47976(14) -0.30211(12) 0.45434(15) 0.0574(7) Uani 1 1 d . . .
H59D H 0.4542 -0.3002 0.4908 0.086 Uiso 1 1 calc R . .
H59E H 0.5222 -0.3091 0.4659 0.086 Uiso 1 1 calc R . .
H59F H 0.4715 -0.3387 0.4450 0.086 Uiso 1 1 calc R . .
C60B C 0.39945(11) -0.22557(13) 0.37769(14) 0.0478(6) Uani 1 1 d . . .
H60D H 0.3899 -0.2624 0.3696 0.072 Uiso 1 1 calc R . .
H60E H 0.3907 -0.1844 0.3387 0.072 Uiso 1 1 calc R . .
H60F H 0.3749 -0.2225 0.4144 0.072 Uiso 1 1 calc R . .
N30B N 0.61367(9) 0.08419(10) 0.37458(10) 0.0424(5) Uani 1 1 d . . .
N31B N 0.65849(10) 0.04613(10) 0.37862(10) 0.0404(5) Uani 1 1 d . . .
N32B N 0.70231(10) 0.00863(10) 0.38288(12) 0.0522(6) Uani 1 1 d . . .
C1C C 0.74309(11) 0.43155(11) 0.00668(11) 0.0380(5) Uani 1 1 d . . .
C2C C 0.77529(11) 0.36938(11) 0.01567(11) 0.0379(5) Uani 1 1 d . . .
N3C N 0.83244(9) 0.34287(9) 0.03854(10) 0.0362(4) Uani 1 1 d . . .
H3C H 0.8529(10) 0.3601(11) 0.0568(11) 0.035(6) Uiso 1 1 d . . .
C4C C 0.84583(11) 0.28136(11) 0.03768(11) 0.0368(5) Uani 1 1 d . . .
C5C C 0.89777(11) 0.23557(11) 0.05546(11) 0.0368(5) Uani 1 1 d . . .
N6C N 0.95175(9) 0.23846(9) 0.07871(10) 0.0383(5) Uani 1 1 d . . .
H6C H 0.9593(11) 0.2695(13) 0.0905(12) 0.046(7) Uiso 1 1 d . . .
C7C C 0.98861(11) 0.18003(11) 0.09112(11) 0.0371(5) Uani 1 1 d . . .
C8C C 1.04638(11) 0.15958(11) 0.11805(12) 0.0396(5) Uani 1 1 d . . .
C9C C 1.07367(11) 0.09597(11) 0.12688(12) 0.0407(6) Uani 1 1 d . . .
H9C H 1.1127 0.0805 0.1453 0.049 Uiso 1 1 calc R . .
C10C C 1.04565(11) 0.05412(11) 0.10966(12) 0.0403(6) Uani 1 1 d . . .
C11C C 0.98859(11) 0.07672(11) 0.08222(12) 0.0397(5) Uani 1 1 d . . .
H11C' H 0.9693 0.0493 0.0698 0.048 Uiso 1 1 calc R . .
C12C C 0.95981(10) 0.13951(11) 0.07293(11) 0.0370(5) Uani 1 1 d . . .
C13C C 0.90087(11) 0.17534(11) 0.04963(11) 0.0373(5) Uani 1 1 d . . .
C14C C 0.85090(11) 0.16188(11) 0.02518(12) 0.0407(6) Uani 1 1 d . . .
H14C' H 0.8530 0.1214 0.0210 0.049 Uiso 1 1 calc R . .
C15C C 0.79961(11) 0.20685(11) 0.00754(12) 0.0407(6) Uani 1 1 d . . .
H15C' H 0.7664 0.1977 -0.0090 0.049 Uiso 1 1 calc R . .
C16C C 0.79612(11) 0.26745(11) 0.01405(11) 0.0376(5) Uani 1 1 d . . .
C17C C 0.75034(11) 0.32433(11) 0.00011(12) 0.0397(5) Uani 1 1 d . . .
C18C C 0.69174(11) 0.34069(12) -0.02388(12) 0.0439(6) Uani 1 1 d . . .
H18C H 0.6746 0.3102 -0.0339 0.053 Uiso 1 1 calc R . .
C19C C 0.65837(11) 0.40160(12) -0.03311(13) 0.0453(6) Uani 1 1 d . . .
C20C C 0.68501(11) 0.44553(12) -0.01763(12) 0.0421(6) Uani 1 1 d . . .
H20C H 0.6622 0.4870 -0.0241 0.051 Uiso 1 1 calc R . .
C21C C 1.13165(11) 0.29286(11) 0.14310(11) 0.0375(5) Uani 1 1 d . . .
C22C C 1.10255(11) 0.35787(11) 0.12309(11) 0.0360(5) Uani 1 1 d . . .
N23C N 1.04324(9) 0.38216(9) 0.10706(9) 0.0369(4) Uani 1 1 d . . .
H23C H 1.0102(13) 0.3612(14) 0.1110(13) 0.060(8) Uiso 1 1 d . . .
C24C C 1.03508(11) 0.44947(11) 0.09015(11) 0.0363(5) Uani 1 1 d . . .
C25C C 0.98271(10) 0.49538(11) 0.07279(11) 0.0357(5) Uani 1 1 d . . .
N26C N 0.92466(9) 0.48707(10) 0.06561(10) 0.0371(4) Uani 1 1 d . . .
H26C H 0.9146(13) 0.4475(15) 0.0739(14) 0.062(9) Uiso 1 1 d . . .
C27C C 0.88848(11) 0.54707(11) 0.04974(11) 0.0363(5) Uani 1 1 d . . .
C28C C 0.82653(11) 0.56292(11) 0.03741(11) 0.0384(5) Uani 1 1 d . . .
C29C C 0.79992(11) 0.62681(11) 0.02814(12) 0.0402(5) Uani 1 1 d . . .
H29C H 0.7579 0.6388 0.0204 0.048 Uiso 1 1 calc R . .
C30C C 0.83307(11) 0.67397(11) 0.02988(12) 0.0403(6) Uani 1 1 d . . .
C31C C 0.89494(11) 0.65803(11) 0.03711(11) 0.0398(6) Uani 1 1 d . . .
H31C H 0.9183 0.6903 0.0353 0.048 Uiso 1 1 calc R . .
C32C C 0.92324(11) 0.59452(11) 0.04711(11) 0.0387(5) Uani 1 1 d . . .
C33C C 0.98511(11) 0.56139(11) 0.06031(11) 0.0369(5) Uani 1 1 d . . .
C34C C 1.04068(11) 0.58190(11) 0.06211(11) 0.0388(5) Uani 1 1 d . . .
H34C H 1.0424 0.6270 0.0518 0.047 Uiso 1 1 calc R . .
C35C C 1.09257(11) 0.53665(11) 0.07878(11) 0.0391(5) Uani 1 1 d . . .
H35C H 1.1300 0.5506 0.0797 0.047 Uiso 1 1 calc R . .
C36C C 1.08995(10) 0.46960(11) 0.09445(11) 0.0359(5) Uani 1 1 d . . .
C37C C 1.13387(11) 0.40996(11) 0.11661(11) 0.0369(5) Uani 1 1 d . . .
C38C C 1.19460(11) 0.39626(11) 0.13229(11) 0.0378(5) Uani 1 1 d . . .
H38C H 1.2158 0.4310 0.1280 0.045 Uiso 1 1 calc R . .
C39C C 1.22473(11) 0.33144(11) 0.15431(11) 0.0381(5) Uani 1 1 d . . .
C40C C 1.19220(11) 0.28120(11) 0.15974(11) 0.0381(5) Uani 1 1 d . . .
H40C H 1.2124 0.2372 0.1755 0.046 Uiso 1 1 calc R . .
C41C C 0.76975(10) 0.47703(11) 0.02148(11) 0.0381(5) Uani 1 1 d . . .
C42C C 0.79365(10) 0.51593(11) 0.03143(11) 0.0380(5) Uani 1 1 d . . .
C43C C 1.10086(11) 0.24279(11) 0.14094(11) 0.0385(5) Uani 1 1 d . . .
C44C C 1.07597(11) 0.20327(11) 0.13328(12) 0.0397(5) Uani 1 1 d . . .
C45C C 0.59366(12) 0.42123(13) -0.05833(16) 0.0580(8) Uani 1 1 d . . .
C46C C 0.5877(2) 0.48849(18) -0.1160(3) 0.146(3) Uani 1 1 d . . .
H46G H 0.5471 0.4994 -0.1339 0.219 Uiso 1 1 calc R . .
H46H H 0.6174 0.4873 -0.1497 0.219 Uiso 1 1 calc R . .
H46I H 0.5948 0.5220 -0.1016 0.219 Uiso 1 1 calc R . .
C47C C 0.57535(14) 0.37378(16) -0.0832(2) 0.0762(10) Uani 1 1 d . . .
H47G H 0.5768 0.3298 -0.0473 0.114 Uiso 1 1 calc R . .
H47H H 0.6031 0.3716 -0.1180 0.114 Uiso 1 1 calc R . .
H47I H 0.5343 0.3894 -0.1001 0.114 Uiso 1 1 calc R . .
C48C C 0.55110(16) 0.4230(3) -0.0034(3) 0.148(3) Uani 1 1 d . . .
H48G H 0.5095 0.4350 -0.0188 0.221 Uiso 1 1 calc R . .
H48H H 0.5608 0.4557 0.0109 0.221 Uiso 1 1 calc R . .
H48I H 0.5555 0.3793 0.0333 0.221 Uiso 1 1 calc R . .
C49C C 1.07550(11) -0.01693(11) 0.12433(13) 0.0433(6) Uani 1 1 d . . .
C50C C 1.05241(16) -0.06264(13) 0.19077(14) 0.0642(8) Uani 1 1 d . . .
H50G H 1.0083 -0.0568 0.1907 0.096 Uiso 1 1 calc R . .
H50H H 1.0659 -0.0518 0.2247 0.096 Uiso 1 1 calc R . .
H50I H 1.0683 -0.1086 0.1994 0.096 Uiso 1 1 calc R . .
C51C C 1.14443(13) -0.02342(14) 0.12578(19) 0.0690(9) Uani 1 1 d . . .
H51G H 1.1621 -0.0679 0.1310 0.104 Uiso 1 1 calc R . .
H51H H 1.1562 -0.0155 0.1624 0.104 Uiso 1 1 calc R . .
H51I H 1.1590 0.0091 0.0849 0.104 Uiso 1 1 calc R . .
C52C C 1.05934(12) -0.03920(12) 0.07358(13) 0.0466(6) Uani 1 1 d . . .
H52G H 1.0165 -0.0440 0.0778 0.070 Uiso 1 1 calc R . .
H52H H 1.0835 -0.0817 0.0804 0.070 Uiso 1 1 calc R . .
H52I H 1.0676 -0.0063 0.0299 0.070 Uiso 1 1 calc R . .
C53C C 1.29221(11) 0.31768(12) 0.16941(12) 0.0415(6) Uani 1 1 d . . .
C54C C 1.30337(14) 0.33784(17) 0.22388(17) 0.0705(9) Uani 1 1 d . . .
H54D H 1.2893 0.3851 0.2102 0.106 Uiso 1 1 calc R . .
H54E H 1.3466 0.3289 0.2330 0.106 Uiso 1 1 calc R . .
H54F H 1.2814 0.3125 0.2633 0.106 Uiso 1 1 calc R . .
C55C C 1.31871(12) 0.24486(12) 0.19085(14) 0.0507(6) Uani 1 1 d . . .
H55D H 1.2984 0.2180 0.2309 0.076 Uiso 1 1 calc R . .
H55E H 1.3619 0.2392 0.1989 0.076 Uiso 1 1 calc R . .
H55F H 1.3128 0.2308 0.1565 0.076 Uiso 1 1 calc R . .
C56C C 1.32707(13) 0.35739(13) 0.10800(15) 0.0587(7) Uani 1 1 d . . .
H56D H 1.3206 0.3443 0.0731 0.088 Uiso 1 1 calc R . .
H56E H 1.3701 0.3486 0.1176 0.088 Uiso 1 1 calc R . .
H56F H 1.3128 0.4046 0.0941 0.088 Uiso 1 1 calc R . .
C57C C 0.79909(12) 0.74138(11) 0.02402(12) 0.0434(6) Uani 1 1 d . . .
C58C C 0.76709(12) 0.77791(12) -0.04176(13) 0.0497(6) Uani 1 1 d . . .
H58G H 0.7403 0.7501 -0.0465 0.075 Uiso 1 1 calc R . .
H58H H 0.7971 0.7879 -0.0771 0.075 Uiso 1 1 calc R . .
H58I H 0.7435 0.8191 -0.0436 0.075 Uiso 1 1 calc R . .
C59C C 0.75233(12) 0.73011(13) 0.07939(14) 0.0517(7) Uani 1 1 d . . .
H59G H 0.7728 0.7079 0.1214 0.078 Uiso 1 1 calc R . .
H59H H 0.7241 0.7025 0.0766 0.078 Uiso 1 1 calc R . .
H59I H 0.7302 0.7727 0.0755 0.078 Uiso 1 1 calc R . .
C60C C 0.84141(12) 0.78537(12) 0.02911(15) 0.0534(7) Uani 1 1 d . . .
H60G H 0.8184 0.8279 0.0242 0.080 Uiso 1 1 calc R . .
H60H H 0.8722 0.7925 -0.0054 0.080 Uiso 1 1 calc R . .
H60I H 0.8608 0.7640 0.0718 0.080 Uiso 1 1 calc R . .
N30C N 0.92412(9) 0.34383(9) 0.12336(10) 0.0412(5) Uani 1 1 d . . .
N31C N 0.90881(9) 0.30816(10) 0.17659(11) 0.0383(5) Uani 1 1 d . . .
N32C N 0.89417(10) 0.27233(12) 0.22883(12) 0.0538(6) Uani 1 1 d . . .
N1X N 0.26363(9) 0.19020(9) 0.51863(10) 0.0436(5) Uani 1 1 d . . .
C1X C 0.27122(13) 0.26232(12) 0.47984(14) 0.0505(7) Uani 1 1 d . . .
H1X1 H 0.2678 0.2841 0.5101 0.061 Uiso 1 1 calc R . .
H1X2 H 0.2378 0.2839 0.4484 0.061 Uiso 1 1 calc R . .
C2X C 0.33078(13) 0.27338(12) 0.44247(14) 0.0536(7) Uani 1 1 d . . .
H2X1 H 0.3636 0.2617 0.4738 0.064 Uiso 1 1 calc R . .
H2X2 H 0.3390 0.2437 0.4198 0.064 Uiso 1 1 calc R . .
C3X C 0.33090(15) 0.34387(13) 0.39299(15) 0.0609(8) Uani 1 1 d . . .
H3X1 H 0.2973 0.3560 0.3624 0.073 Uiso 1 1 calc R . .
H3X2 H 0.3239 0.3735 0.4158 0.073 Uiso 1 1 calc R . .
C4X C 0.38911(15) 0.35435(14) 0.35471(15) 0.0669(8) Uani 1 1 d . . .
H4X1 H 0.4224 0.3441 0.3845 0.100 Uiso 1 1 calc R . .
H4X2 H 0.3866 0.4004 0.3229 0.100 Uiso 1 1 calc R . .
H4X3 H 0.3962 0.3253 0.3319 0.100 Uiso 1 1 calc R . .
C5X C 0.20084(12) 0.18831(13) 0.54999(13) 0.0495(6) Uani 1 1 d . . .
H5X1 H 0.1952 0.2191 0.5714 0.059 Uiso 1 1 calc R . .
H5X2 H 0.1707 0.2050 0.5149 0.059 Uiso 1 1 calc R . .
C6X C 0.18764(13) 0.12220(15) 0.59910(15) 0.0633(8) Uani 1 1 d . . .
H6X1 H 0.2061 0.1122 0.6412 0.076 Uiso 1 1 calc R . .
H6X2 H 0.2057 0.0878 0.5841 0.076 Uiso 1 1 calc R . .
C7X C 0.11946(13) 0.12071(15) 0.60904(15) 0.0604(8) Uani 1 1 d . . .
H7X1 H 0.1120 0.0823 0.6498 0.073 Uiso 1 1 calc R . .
H7X2 H 0.1002 0.1612 0.6138 0.073 Uiso 1 1 calc R . .
C8X C 0.09073(18) 0.11620(19) 0.5521(2) 0.0908(11) Uani 1 1 d . . .
H8X1 H 0.0993 0.1532 0.5114 0.136 Uiso 1 1 calc R . .
H8X2 H 0.0471 0.1180 0.5591 0.136 Uiso 1 1 calc R . .
H8X3 H 0.1075 0.0745 0.5493 0.136 Uiso 1 1 calc R . .
C9X C 0.26943(12) 0.15399(12) 0.47415(12) 0.0441(6) Uani 1 1 d . . .
H9X1 H 0.3120 0.1498 0.4597 0.053 Uiso 1 1 calc R . .
H9X2 H 0.2596 0.1088 0.5000 0.053 Uiso 1 1 calc R . .
C10X C 0.22980(12) 0.18633(13) 0.41405(13) 0.0492(6) Uani 1 1 d . . .
H10A H 0.2403 0.2309 0.3866 0.059 Uiso 1 1 calc R . .
H10B H 0.1871 0.1913 0.4277 0.059 Uiso 1 1 calc R . .
C11X C 0.23825(12) 0.14493(12) 0.37442(13) 0.0479(6) Uani 1 1 d . . .
H11A H 0.2149 0.1692 0.3338 0.057 Uiso 1 1 calc R . .
H11B H 0.2813 0.1396 0.3619 0.057 Uiso 1 1 calc R . .
C12X C 0.21894(13) 0.07703(14) 0.41002(15) 0.0567(7) Uani 1 1 d . . .
H12A H 0.2451 0.0506 0.4475 0.085 Uiso 1 1 calc R . .
H12B H 0.2221 0.0551 0.3803 0.085 Uiso 1 1 calc R . .
H12C H 0.1772 0.0816 0.4252 0.085 Uiso 1 1 calc R . .
C13X C 0.31194(12) 0.15501(12) 0.56975(12) 0.0442(6) Uani 1 1 d . . .
H13A H 0.3518 0.1567 0.5476 0.053 Uiso 1 1 calc R . .
H13B H 0.3063 0.1080 0.5929 0.053 Uiso 1 1 calc R . .
C14X C 0.31207(13) 0.18377(13) 0.61978(13) 0.0506(7) Uani 1 1 d . . .
H14A H 0.3227 0.2290 0.5979 0.061 Uiso 1 1 calc R . .
H14B H 0.2712 0.1866 0.6389 0.061 Uiso 1 1 calc R . .
C15X C 0.35673(12) 0.14166(13) 0.67377(13) 0.0491(6) Uani 1 1 d . . .
H15A H 0.3969 0.1367 0.6538 0.059 Uiso 1 1 calc R . .
H15B H 0.3596 0.1653 0.7015 0.059 Uiso 1 1 calc R . .
C16X C 0.34111(14) 0.07377(14) 0.71667(15) 0.0615(8) Uani 1 1 d . . .
H16A H 0.3016 0.0779 0.7372 0.092 Uiso 1 1 calc R . .
H16B H 0.3716 0.0503 0.7505 0.092 Uiso 1 1 calc R . .
H16C H 0.3400 0.0490 0.6902 0.092 Uiso 1 1 calc R . .
N1Y N 0.76138(10) 0.17122(10) 0.24140(10) 0.0460(5) Uani 1 1 d . . .
C1Y C 0.70989(12) 0.14314(13) 0.22724(13) 0.0491(6) Uani 1 1 d . . .
H1Y1 H 0.6716 0.1633 0.2402 0.059 Uiso 1 1 calc R . .
H1Y2 H 0.7145 0.0952 0.2551 0.059 Uiso 1 1 calc R . .
C2Y C 0.70484(13) 0.15345(14) 0.15670(14) 0.0545(7) Uani 1 1 d . . .
H2Y1 H 0.6969 0.2013 0.1285 0.065 Uiso 1 1 calc R . .
H2Y2 H 0.7433 0.1352 0.1423 0.065 Uiso 1 1 calc R . .
C3Y C 0.65428(14) 0.11962(16) 0.15008(15) 0.0640(8) Uani 1 1 d . . .
H3Y1 H 0.6613 0.0724 0.1806 0.077 Uiso 1 1 calc R . .
H3Y2 H 0.6157 0.1396 0.1627 0.077 Uiso 1 1 calc R . .
C4Y C 0.64904(16) 0.12483(18) 0.08198(17) 0.0757(9) Uani 1 1 d . . .
H4Y1 H 0.6398 0.1714 0.0518 0.114 Uiso 1 1 calc R . .
H4Y2 H 0.6168 0.1009 0.0809 0.114 Uiso 1 1 calc R . .
H4Y3 H 0.6872 0.1056 0.0689 0.114 Uiso 1 1 calc R . .
C5Y C 0.75880(12) 0.15304(13) 0.31408(12) 0.0473(6) Uani 1 1 d . . .
H5Y1 H 0.7586 0.1048 0.3372 0.057 Uiso 1 1 calc R . .
H5Y2 H 0.7202 0.1750 0.3244 0.057 Uiso 1 1 calc R . .
C6Y C 0.80997(13) 0.17123(15) 0.34070(13) 0.0568(7) Uani 1 1 d . . .
H6Y1 H 0.8488 0.1479 0.3327 0.068 Uiso 1 1 calc R . .
H6Y2 H 0.8112 0.2193 0.3175 0.068 Uiso 1 1 calc R . .
C7Y C 0.80163(14) 0.15272(14) 0.41358(13) 0.0546(7) Uani 1 1 d . . .
H7Y1 H 0.8356 0.1654 0.4288 0.066 Uiso 1 1 calc R . .
H7Y2 H 0.7643 0.1792 0.4203 0.066 Uiso 1 1 calc R . .
C8Y C 0.79787(18) 0.08095(16) 0.45576(16) 0.0799(10) Uani 1 1 d . . .
H8Y1 H 0.7600 0.0697 0.4474 0.120 Uiso 1 1 calc R . .
H8Y2 H 0.7993 0.0729 0.5018 0.120 Uiso 1 1 calc R . .
H8Y3 H 0.8319 0.0536 0.4456 0.120 Uiso 1 1 calc R . .
C9Y C 0.82154(12) 0.14262(13) 0.22177(13) 0.0481(6) Uani 1 1 d . . .
H9Y1 H 0.8215 0.1557 0.1741 0.058 Uiso 1 1 calc R . .
H9Y2 H 0.8536 0.1630 0.2307 0.058 Uiso 1 1 calc R . .
C10Y C 0.83774(12) 0.06819(12) 0.25525(14) 0.0503(6) Uani 1 1 d . . .
H10C H 0.8361 0.0538 0.3031 0.060 Uiso 1 1 calc R . .
H10D H 0.8082 0.0469 0.2436 0.060 Uiso 1 1 calc R . .
C11Y C 0.90048(13) 0.04709(14) 0.23476(14) 0.0578(7) Uani 1 1 d . . .
H11C H 0.9034 0.0673 0.1866 0.069 Uiso 1 1 calc R . .
H11D H 0.9068 -0.0014 0.2495 0.069 Uiso 1 1 calc R . .
C12Y C 0.95038(14) 0.06634(17) 0.26197(18) 0.0739(9) Uani 1 1 d . . .
H12D H 0.9464 0.1145 0.2449 0.111 Uiso 1 1 calc R . .
H12E H 0.9896 0.0492 0.2489 0.111 Uiso 1 1 calc R . .
H12F H 0.9472 0.0476 0.3096 0.111 Uiso 1 1 calc R . .
C13Y C 0.75591(12) 0.24526(12) 0.20259(13) 0.0477(6) Uani 1 1 d . . .
H13C H 0.7594 0.2546 0.1557 0.057 Uiso 1 1 calc R . .
H13D H 0.7903 0.2611 0.2135 0.057 Uiso 1 1 calc R . .
C14Y C 0.69780(13) 0.28493(13) 0.21352(14) 0.0537(7) Uani 1 1 d . . .
H14C H 0.6634 0.2745 0.1967 0.064 Uiso 1 1 calc R . .
H14D H 0.6912 0.2722 0.2608 0.064 Uiso 1 1 calc R . .
C15Y C 0.70042(14) 0.35868(13) 0.17946(14) 0.0563(7) Uani 1 1 d . . .
H15C H 0.7101 0.3703 0.1328 0.068 Uiso 1 1 calc R . .
H15D H 0.6601 0.3826 0.1822 0.068 Uiso 1 1 calc R . .
C16Y C 0.74614(15) 0.38216(17) 0.2073(2) 0.0798(10) Uani 1 1 d . . .
H16D H 0.7366 0.3716 0.2534 0.120 Uiso 1 1 calc R . .
H16E H 0.7449 0.4300 0.1833 0.120 Uiso 1 1 calc R . .
H16F H 0.7865 0.3601 0.2034 0.120 Uiso 1 1 calc R . .
N1Z N 0.98058(9) 0.36561(10) 0.30929(10) 0.0443(5) Uani 1 1 d . . .
C1Z C 0.93353(12) 0.40896(13) 0.25848(12) 0.0466(6) Uani 1 1 d . . .
H1Z1 H 0.9534 0.4242 0.2150 0.056 Uiso 1 1 calc R . .
H1Z2 H 0.9033 0.3816 0.2586 0.056 Uiso 1 1 calc R . .
C2Z C 0.90084(12) 0.46902(13) 0.26751(13) 0.0487(6) Uani 1 1 d . . .
H2Z1 H 0.8829 0.4550 0.3118 0.058 Uiso 1 1 calc R . .
H2Z2 H 0.9299 0.4993 0.2630 0.058 Uiso 1 1 calc R . .
C3Z C 0.85208(13) 0.50455(14) 0.21767(14) 0.0567(7) Uani 1 1 d . . .
H3Z1 H 0.8234 0.4737 0.2225 0.068 Uiso 1 1 calc R . .
H3Z2 H 0.8705 0.5175 0.1736 0.068 Uiso 1 1 calc R . .
C4Z C 0.81741(14) 0.56581(14) 0.22302(16) 0.0635(8) Uani 1 1 d . . .
H4Z1 H 0.7971 0.5532 0.2656 0.095 Uiso 1 1 calc R . .
H4Z2 H 0.7874 0.5871 0.1885 0.095 Uiso 1 1 calc R . .
H4Z3 H 0.8454 0.5966 0.2184 0.095 Uiso 1 1 calc R . .
C5Z C 1.00645(12) 0.30876(12) 0.29078(13) 0.0460(6) Uani 1 1 d . . .
H5Z1 H 0.9733 0.2845 0.2914 0.055 Uiso 1 1 calc R . .
H5Z2 H 1.0221 0.3275 0.2455 0.055 Uiso 1 1 calc R . .
C6Z C 1.05611(13) 0.25998(14) 0.33389(15) 0.0599(8) Uani 1 1 d . . .
H6Z1 H 1.0434 0.2461 0.3801 0.072 Uiso 1 1 calc R . .
H6Z2 H 1.0926 0.2815 0.3273 0.072 Uiso 1 1 calc R . .
C7Z C 1.07107(13) 0.19919(13) 0.31868(14) 0.0542(7) Uani 1 1 d . . .
H7Z1 H 1.0777 0.2136 0.2711 0.065 Uiso 1 1 calc R . .
H7Z2 H 1.1089 0.1729 0.3407 0.065 Uiso 1 1 calc R . .
C8Z C 1.02153(18) 0.15645(18) 0.3406(3) 0.1196(18) Uani 1 1 d . . .
H8Z1 H 1.0170 0.1392 0.3881 0.179 Uiso 1 1 calc R . .
H8Z2 H 1.0318 0.1196 0.3276 0.179 Uiso 1 1 calc R . .
H8Z3 H 0.9836 0.1828 0.3201 0.179 Uiso 1 1 calc R . .
C9Z C 0.95313(11) 0.33944(13) 0.37751(12) 0.0453(6) Uani 1 1 d . . .
H9Z1 H 0.9374 0.3774 0.3881 0.054 Uiso 1 1 calc R . .
H9Z2 H 0.9856 0.3122 0.4087 0.054 Uiso 1 1 calc R . .
C10Z C 0.90229(12) 0.29805(14) 0.38823(14) 0.0527(7) Uani 1 1 d . . .
H10E H 0.8674 0.3259 0.3610 0.063 Uiso 1 1 calc R . .
H10F H 0.9163 0.2615 0.3749 0.063 Uiso 1 1 calc R . .
C11Z C 0.88319(13) 0.27004(15) 0.45953(14) 0.0586(8) Uani 1 1 d . . .
H11E H 0.8738 0.3066 0.4736 0.070 Uiso 1 1 calc R . .
H11F H 0.8458 0.2505 0.4640 0.070 Uiso 1 1 calc R . .
C12Z C 0.93009(16) 0.21829(17) 0.50411(16) 0.0722(9) Uani 1 1 d . . .
H12G H 0.9401 0.1822 0.4902 0.108 Uiso 1 1 calc R . .
H12H H 0.9143 0.2011 0.5489 0.108 Uiso 1 1 calc R . .
H12I H 0.9664 0.2379 0.5022 0.108 Uiso 1 1 calc R . .
C13Z C 1.02961(11) 0.40383(13) 0.31096(13) 0.0451(6) Uani 1 1 d . . .
H13E H 1.0111 0.4397 0.3238 0.054 Uiso 1 1 calc R . .
H13F H 1.0587 0.3738 0.3451 0.054 Uiso 1 1 calc R . .
C14Z C 1.06372(12) 0.43386(13) 0.24728(13) 0.0494(6) Uani 1 1 d . . .
H14E H 1.0360 0.4685 0.2144 0.059 Uiso 1 1 calc R . .
H14F H 1.0783 0.3993 0.2313 0.059 Uiso 1 1 calc R . .
C15Z C 1.11706(12) 0.46390(14) 0.25437(14) 0.0515(7) Uani 1 1 d . . .
H15E H 1.1351 0.4864 0.2107 0.062 Uiso 1 1 calc R . .
H15F H 1.1023 0.4978 0.2711 0.062 Uiso 1 1 calc R . .
C16Z C 1.16550(14) 0.41478(17) 0.29911(16) 0.0692(9) Uani 1 1 d . . .
H16G H 1.1492 0.3953 0.3435 0.104 Uiso 1 1 calc R . .
H16H H 1.1994 0.4373 0.2987 0.104 Uiso 1 1 calc R . .
H16I H 1.1793 0.3799 0.2841 0.104 Uiso 1 1 calc R . .
O1S O 0.60277(16) 0.59811(13) 0.17072(16) 0.0752(10) Uani 0.789(4) 1 d PD B 1
C1S C 0.6265(2) 0.53670(18) 0.0987(3) 0.0752(14) Uani 0.789(4) 1 d PD B 1
C2S C 0.6494(2) 0.5795(3) 0.1446(3) 0.093(2) Uani 0.789(4) 1 d PD B 1
C3S C 0.6165(3) 0.6427(2) 0.1963(2) 0.0873(15) Uani 0.789(4) 1 d PD B 1
C4S C 0.5640(3) 0.6678(3) 0.2196(3) 0.0918(16) Uani 0.789(4) 1 d PD B 1
O12S O 0.5644(12) 0.5423(13) 0.1832(14) 0.190(12) Uiso 0.211(4) 1 d PD B 2
C12S C 0.6627(7) 0.5341(8) 0.1413(7) 0.056(4) Uiso 0.211(4) 1 d PD B 2
C22S C 0.6115(12) 0.5559(12) 0.1394(12) 0.103(7) Uiso 0.211(4) 1 d PD B 2
C32S C 0.5642(5) 0.5501(5) 0.2086(5) 0.030(3) Uiso 0.211(4) 1 d PD B 2
C42S C 0.5696(15) 0.6289(15) 0.1947(14) 0.126(9) Uiso 0.211(4) 1 d PD B 2
O2S O 0.31321(15) 0.6659(2) 0.18938(15) 0.1228(11) Uani 1 1 d D . .
C5S C 0.3882(2) 0.7363(3) 0.1850(3) 0.1320(18) Uani 1 1 d D . .
C6S C 0.3213(2) 0.7365(2) 0.1616(2) 0.1107(15) Uani 1 1 d D C .
C7S C 0.2552(2) 0.6641(4) 0.1756(2) 0.088(3) Uani 0.840(13) 1 d PD C 1
C8S C 0.2528(2) 0.5896(3) 0.1941(2) 0.0785(17) Uani 0.840(13) 1 d PD C 1
C72S C 0.2836(9) 0.6214(8) 0.1909(7) 0.028(6) Uiso 0.160(13) 1 d PD C 2
C82S C 0.2322(13) 0.5737(13) 0.1808(13) 0.069(7) Uiso 0.160(13) 1 d PD C 2
O3S O 0.0398(2) 0.9772(2) 0.4278(2) 0.0843(14) Uani 0.50 1 d PD . .
C9S C 0.0980(4) 0.9512(4) 0.3471(4) 0.097(2) Uani 0.50 1 d PD . .
C10S C 0.1003(3) 0.9584(4) 0.4088(4) 0.089(2) Uani 0.50 1 d PD . .
C11S C 0.0337(2) 0.9878(3) 0.4930(3) 0.1342(18) Uani 1 1 d D . .
O4S O 0.4778(5) 0.9491(5) 0.1030(5) 0.327(5) Uiso 1 1 d D . .
C121 C 0.5738(6) 0.8800(7) 0.1505(6) 0.287(5) Uiso 1 1 d D . .
C131 C 0.5358(5) 0.9399(5) 0.1488(5) 0.229(4) Uiso 1 1 d D E .
C141 C 0.3916(8) 0.9466(7) 0.0707(8) 0.176(5) Uiso 0.60 1 d PD D 1
C151 C 0.3996(9) 0.9899(11) 0.0213(11) 0.143(7) Uiso 0.30 1 d PD D 1
C152 C 0.3517(19) 0.9339(19) 0.0648(18) 0.246(16) Uiso 0.30 1 d PD D 1
C142 C 0.4362(11) 0.9300(10) 0.1098(10) 0.166(6) Uiso 0.40 1 d PD E 2
C153 C 0.4407(7) 0.8855(8) 0.1784(8) 0.152(5) Uiso 0.40 1 d PD E 2

loop_
_atom_site_aniso_label
_atom_site_aniso_U_11
_atom_site_aniso_U_22
_atom_site_aniso_U_33
_atom_site_aniso_U_23
_atom_site_aniso_U_13
_atom_site_aniso_U_12
C1A 0.0338(14) 0.0333(12) 0.0492(14) -0.0217(11) -0.0002(10) -0.0054(10)
C2A 0.0323(13) 0.0344(12) 0.0468(14) -0.0235(11) 0.0010(10) -0.0060(10)
N3A 0.0322(12) 0.0344(10) 0.0456(12) -0.0186(9) 0.0001(9) -0.0062(9)
C4A 0.0369(14) 0.0315(12) 0.0445(13) -0.0208(11) -0.0021(10) -0.0027(10)
C5A 0.0327(14) 0.0325(12) 0.0460(13) -0.0213(11) 0.0000(10) -0.0033(10)
N6A 0.0324(12) 0.0345(11) 0.0469(12) -0.0193(10) -0.0030(9) -0.0037(9)
C7A 0.0363(14) 0.0307(12) 0.0437(13) -0.0188(11) -0.0028(10) -0.0041(10)
C8A 0.0379(14) 0.0319(12) 0.0503(14) -0.0230(11) -0.0014(11) -0.0051(10)
C9A 0.0391(14) 0.0332(12) 0.0470(14) -0.0211(11) 0.0003(11) -0.0082(10)
C10A 0.0448(15) 0.0337(12) 0.0489(14) -0.0217(11) -0.0020(11) -0.0090(11)
C11A 0.0423(15) 0.0322(12) 0.0499(14) -0.0209(11) -0.0060(11) -0.0047(10)
C12A 0.0447(15) 0.0317(12) 0.0463(14) -0.0221(11) -0.0003(11) -0.0066(11)
C13A 0.0348(14) 0.0332(12) 0.0498(14) -0.0239(11) -0.0014(10) -0.0042(10)
C14A 0.0413(15) 0.0341(12) 0.0480(14) -0.0221(11) -0.0047(11) -0.0030(11)
C15A 0.0355(14) 0.0381(13) 0.0519(15) -0.0259(12) 0.0002(11) -0.0062(11)
C16A 0.0346(14) 0.0344(12) 0.0474(14) -0.0235(11) 0.0005(10) -0.0049(10)
C17A 0.0349(14) 0.0334(12) 0.0485(14) -0.0234(11) -0.0009(10) -0.0044(10)
C18A 0.0299(13) 0.0379(12) 0.0511(14) -0.0256(11) -0.0005(10) -0.0031(10)
C19A 0.0338(14) 0.0361(12) 0.0485(14) -0.0240(11) 0.0014(10) -0.0076(10)
C20A 0.0380(14) 0.0337(12) 0.0488(14) -0.0203(11) 0.0009(11) -0.0072(10)
C21A 0.0312(14) 0.0312(12) 0.0563(15) -0.0233(11) 0.0001(11) -0.0031(10)
C22A 0.0344(14) 0.0313(12) 0.0562(15) -0.0254(12) 0.0027(11) -0.0053(10)
N23A 0.0331(12) 0.0333(10) 0.0510(13) -0.0194(10) -0.0003(10) -0.0052(9)
C24A 0.0373(14) 0.0321(12) 0.0508(15) -0.0220(11) -0.0035(11) -0.0015(10)
C25A 0.0334(14) 0.0336(12) 0.0523(15) -0.0229(11) -0.0004(11) -0.0032(10)
N26A 0.0347(12) 0.0334(10) 0.0491(12) -0.0184(10) -0.0032(9) -0.0044(9)
C27A 0.0367(14) 0.0308(12) 0.0482(14) -0.0197(11) 0.0004(10) -0.0027(10)
C28A 0.0341(14) 0.0361(12) 0.0500(14) -0.0218(11) -0.0016(10) -0.0047(10)
C29A 0.0360(14) 0.0358(13) 0.0550(15) -0.0227(12) 0.0014(11) -0.0056(10)
C30A 0.0397(15) 0.0368(13) 0.0499(14) -0.0224(11) -0.0018(11) -0.0041(11)
C31A 0.0386(15) 0.0386(13) 0.0507(15) -0.0239(12) -0.0070(11) -0.0011(11)
C32A 0.0366(14) 0.0329(12) 0.0507(14) -0.0223(11) -0.0018(11) -0.0033(10)
C33A 0.0380(14) 0.0319(12) 0.0546(15) -0.0227(11) -0.0028(11) -0.0041(10)
C34A 0.0431(15) 0.0352(13) 0.0552(15) -0.0217(12) -0.0075(12) -0.0034(11)
C35A 0.0352(14) 0.0368(13) 0.0617(16) -0.0252(12) -0.0035(11) -0.0034(11)
C36A 0.0319(14) 0.0327(12) 0.0580(15) -0.0240(12) -0.0020(11) -0.0037(10)
C37A 0.0340(14) 0.0350(12) 0.0603(16) -0.0274(12) -0.0001(11) -0.0024(10)
C38A 0.0346(15) 0.0368(13) 0.0657(17) -0.0220(13) -0.0008(12) -0.0050(11)
C39A 0.0303(15) 0.0391(13) 0.0691(18) -0.0213(13) 0.0032(12) -0.0052(11)
C40A 0.0421(16) 0.0348(13) 0.0595(16) -0.0220(12) 0.0051(12) -0.0063(11)
C41A 0.0382(15) 0.0333(12) 0.0465(14) -0.0186(11) 0.0018(11) -0.0071(11)
C42A 0.0380(15) 0.0339(12) 0.0496(14) -0.0181(11) 0.0006(11) -0.0074(11)
C43A 0.0417(16) 0.0315(12) 0.0509(15) -0.0200(11) 0.0044(12) -0.0073(11)
C44A 0.0408(16) 0.0313(12) 0.0466(14) -0.0187(11) 0.0035(11) -0.0099(11)
C45A 0.0325(14) 0.0384(13) 0.0532(15) -0.0216(12) 0.0012(11) -0.0078(11)
C46A 0.0387(15) 0.0472(14) 0.0599(16) -0.0247(13) 0.0073(12) -0.0090(12)
C47A 0.0424(16) 0.0470(15) 0.0589(17) -0.0178(13) 0.0019(12) -0.0139(12)
C48A 0.0423(16) 0.0518(15) 0.0700(18) -0.0337(14) 0.0021(13) -0.0152(12)
C49A 0.0512(16) 0.0361(13) 0.0468(14) -0.0168(11) -0.0058(11) -0.0103(11)
C50A 0.069(2) 0.0457(15) 0.0476(15) -0.0206(13) -0.0018(13) -0.0126(14)
C51A 0.0652(19) 0.0360(13) 0.0506(15) -0.0167(12) -0.0034(13) -0.0085(12)
C52A 0.0649(19) 0.0482(16) 0.0515(16) -0.0083(13) -0.0126(14) -0.0164(14)
C53A 0.0347(16) 0.0557(17) 0.0685(19) -0.0099(15) -0.0005(13) -0.0096(13)
C54A 0.043(4) 0.043(4) 0.113(7) -0.034(4) 0.004(4) -0.011(3)
C55A 0.061(6) 0.078(5) 0.093(7) -0.058(5) 0.034(4) -0.039(4)
C56A 0.036(3) 0.082(5) 0.083(4) -0.025(4) 0.003(3) -0.016(3)
C74A 0.048(5) 0.041(4) 0.075(5) -0.026(4) 0.009(3) -0.015(3)
C75A 0.049(5) 0.080(6) 0.062(5) -0.033(4) 0.013(3) -0.025(4)
C76A 0.040(4) 0.046(3) 0.073(4) -0.022(3) 0.008(3) -0.007(3)
C57A 0.0457(16) 0.0392(13) 0.0529(15) -0.0178(12) -0.0024(12) -0.0081(12)
C58A 0.0626(19) 0.0360(14) 0.0627(18) -0.0176(13) -0.0027(14) -0.0036(13)
C59A 0.0577(19) 0.0459(15) 0.0563(17) -0.0089(13) -0.0100(13) -0.0071(13)
C60A 0.0580(19) 0.0550(17) 0.0517(16) -0.0192(14) 0.0028(13) -0.0106(14)
N30A 0.0362(12) 0.0356(11) 0.0526(12) -0.0205(10) -0.0015(9) -0.0062(9)
N31A 0.0342(12) 0.0342(10) 0.0459(12) -0.0153(10) -0.0034(9) 0.0007(9)
N32A 0.0578(15) 0.0463(13) 0.0626(14) -0.0312(12) -0.0129(11) 0.0013(11)
C1B 0.0329(14) 0.0408(13) 0.0504(15) -0.0215(12) -0.0028(11) -0.0024(11)
C2B 0.0347(14) 0.0410(13) 0.0499(14) -0.0218(12) -0.0028(11) -0.0024(11)
N3B 0.0403(12) 0.0337(11) 0.0495(12) -0.0192(10) -0.0051(9) -0.0031(9)
C4B 0.0392(15) 0.0324(12) 0.0536(15) -0.0200(11) -0.0006(11) -0.0029(10)
C5B 0.0377(14) 0.0322(12) 0.0509(15) -0.0176(11) -0.0034(11) -0.0006(10)
N6B 0.0417(13) 0.0305(11) 0.0485(12) -0.0165(10) -0.0047(9) -0.0016(9)
C7B 0.0345(14) 0.0308(12) 0.0502(14) -0.0184(11) 0.0004(10) -0.0022(10)
C8B 0.0371(14) 0.0324(12) 0.0500(14) -0.0193(11) -0.0023(11) -0.0022(10)
C9B 0.0403(15) 0.0380(13) 0.0496(14) -0.0214(12) -0.0029(11) -0.0046(11)
C10B 0.0394(15) 0.0364(13) 0.0511(15) -0.0220(11) 0.0020(11) -0.0056(11)
C11B 0.0417(15) 0.0319(12) 0.0502(15) -0.0172(11) 0.0004(11) -0.0022(11)
C12B 0.0378(15) 0.0344(12) 0.0498(14) -0.0201(11) -0.0006(11) -0.0019(10)
C13B 0.0410(15) 0.0334(12) 0.0532(15) -0.0205(11) -0.0024(11) -0.0020(11)
C14B 0.0466(16) 0.0305(12) 0.0610(17) -0.0167(12) -0.0071(12) 0.0008(11)
C15B 0.0479(16) 0.0340(13) 0.0560(16) -0.0182(12) -0.0105(12) 0.0034(11)
C16B 0.0391(15) 0.0359(13) 0.0545(15) -0.0198(12) -0.0055(11) -0.0002(11)
C17B 0.0392(15) 0.0379(13) 0.0506(15) -0.0193(12) -0.0036(11) -0.0003(11)
C18B 0.0403(15) 0.0410(14) 0.0523(15) -0.0175(12) -0.0082(11) -0.0007(11)
C19B 0.0368(15) 0.0465(14) 0.0503(15) -0.0213(12) -0.0049(11) -0.0036(11)
C20B 0.0387(15) 0.0421(14) 0.0549(16) -0.0246(12) -0.0025(11) -0.0035(11)
C21B 0.0349(14) 0.0325(12) 0.0510(14) -0.0194(11) -0.0011(11) -0.0014(10)
C22B 0.0324(14) 0.0350(12) 0.0483(14) -0.0203(11) -0.0006(10) -0.0009(10)
N23B 0.0399(12) 0.0297(10) 0.0448(12) -0.0164(10) -0.0031(9) -0.0051(9)
C24B 0.0313(14) 0.0314(12) 0.0527(15) -0.0204(11) 0.0013(10) -0.0025(10)
C25B 0.0304(13) 0.0317(12) 0.0506(15) -0.0191(11) -0.0006(10) -0.0018(10)
N26B 0.0367(12) 0.0300(10) 0.0481(12) -0.0172(10) 0.0000(9) -0.0050(9)
C27B 0.0290(13) 0.0352(12) 0.0544(15) -0.0237(11) -0.0014(10) -0.0024(10)
C28B 0.0322(14) 0.0350(12) 0.0546(15) -0.0232(11) -0.0007(11) -0.0010(10)
C29B 0.0318(14) 0.0378(13) 0.0584(16) -0.0258(12) -0.0024(11) -0.0001(10)
C30B 0.0301(14) 0.0348(13) 0.0620(16) -0.0249(12) -0.0028(11) -0.0011(10)
C31B 0.0338(14) 0.0349(12) 0.0573(16) -0.0213(12) -0.0018(11) -0.0033(10)
C32B 0.0294(13) 0.0354(12) 0.0562(15) -0.0234(12) -0.0009(10) -0.0023(10)
C33B 0.0332(14) 0.0322(12) 0.0536(15) -0.0204(11) 0.0005(11) -0.0040(10)
C34B 0.0369(14) 0.0308(12) 0.0598(16) -0.0201(12) 0.0023(11) -0.0055(10)
C35B 0.0342(14) 0.0341(12) 0.0512(14) -0.0176(11) 0.0002(11) -0.0043(10)
C36B 0.0332(14) 0.0318(12) 0.0499(14) -0.0191(11) 0.0007(10) -0.0018(10)
C37B 0.0302(13) 0.0328(12) 0.0495(14) -0.0193(11) 0.0000(10) -0.0002(10)
C38B 0.0362(14) 0.0322(12) 0.0460(14) -0.0153(11) -0.0021(10) -0.0013(10)
C39B 0.0327(14) 0.0367(13) 0.0497(14) -0.0202(11) -0.0025(10) -0.0013(10)
C40B 0.0362(14) 0.0343(12) 0.0515(15) -0.0209(11) -0.0042(11) -0.0023(10)
C41B 0.0342(14) 0.0398(14) 0.0515(15) -0.0250(13) -0.0028(11) -0.0033(11)
C42B 0.0345(14) 0.0424(14) 0.0536(15) -0.0281(13) -0.0035(11) -0.0048(11)
C43B 0.0346(14) 0.0372(13) 0.0505(15) -0.0232(12) -0.0044(11) -0.0013(10)
C44B 0.0369(14) 0.0352(13) 0.0484(15) -0.0200(12) -0.0038(11) -0.0038(10)
C45B 0.0453(16) 0.0475(15) 0.0516(15) -0.0213(13) -0.0076(12) -0.0039(12)
C46B 0.105(3) 0.0609(19) 0.063(2) -0.0264(16) -0.0275(18) 0.0085(18)
C47B 0.071(2) 0.093(2) 0.064(2) -0.0222(18) -0.0183(16) -0.0311(19)
C48B 0.060(2) 0.097(2) 0.064(2) -0.0429(19) -0.0038(15) -0.0052(18)
C49B 0.0476(16) 0.0350(13) 0.0560(16) -0.0206(12) -0.0014(12) -0.0070(11)
C50B 0.079(2) 0.0395(15) 0.0704(19) -0.0224(14) -0.0102(16) -0.0165(14)
C51B 0.0542(18) 0.0628(18) 0.080(2) -0.0411(16) 0.0057(15) -0.0230(15)
C52B 0.070(2) 0.0469(15) 0.0641(18) -0.0325(14) 0.0039(14) -0.0137(14)
C53B 0.0450(16) 0.0395(13) 0.0506(15) -0.0179(12) -0.0076(11) -0.0066(11)
C54B 0.074(2) 0.0438(15) 0.0581(17) -0.0214(13) -0.0157(15) -0.0083(14)
C55B 0.074(2) 0.0508(17) 0.071(2) -0.0231(15) -0.0249(16) 0.0029(15)
C56B 0.076(2) 0.082(2) 0.0564(18) -0.0274(17) 0.0003(15) -0.0329(18)
C57B 0.0370(15) 0.0381(13) 0.0667(17) -0.0285(13) -0.0052(12) -0.0046(11)
C58B 0.0495(17) 0.0473(15) 0.087(2) -0.0429(15) 0.0046(14) -0.0076(13)
C59B 0.0641(19) 0.0361(14) 0.079(2) -0.0282(14) -0.0135(15) -0.0093(13)
C60B 0.0390(15) 0.0444(14) 0.0716(18) -0.0346(14) -0.0016(12) -0.0073(12)
N30B 0.0398(13) 0.0335(10) 0.0547(13) -0.0201(10) -0.0041(9) -0.0010(10)
N31B 0.0435(14) 0.0306(10) 0.0497(12) -0.0180(9) 0.0007(9) -0.0087(11)
N32B 0.0450(14) 0.0384(12) 0.0728(16) -0.0248(11) 0.0018(11) -0.0006(11)
C1C 0.0364(14) 0.0324(12) 0.0444(13) -0.0158(11) 0.0009(10) -0.0035(10)
C2C 0.0357(14) 0.0351(12) 0.0416(13) -0.0148(11) 0.0012(10) -0.0052(10)
N3C 0.0346(12) 0.0297(10) 0.0455(12) -0.0169(9) -0.0054(9) -0.0020(8)
C4C 0.0397(14) 0.0287(11) 0.0418(13) -0.0145(10) 0.0011(10) -0.0056(10)
C5C 0.0363(14) 0.0322(12) 0.0415(13) -0.0149(10) -0.0004(10) -0.0049(10)
N6C 0.0377(12) 0.0295(10) 0.0501(12) -0.0189(9) -0.0053(9) -0.0026(9)
C7C 0.0385(14) 0.0293(11) 0.0418(13) -0.0140(10) -0.0002(10) -0.0025(10)
C8C 0.0401(15) 0.0316(12) 0.0477(14) -0.0164(11) -0.0032(11) -0.0055(10)
C9C 0.0374(14) 0.0317(12) 0.0510(15) -0.0150(11) -0.0054(11) -0.0029(10)
C10C 0.0437(15) 0.0302(12) 0.0448(14) -0.0142(11) -0.0015(11) -0.0032(10)
C11C 0.0399(15) 0.0323(12) 0.0485(14) -0.0176(11) -0.0025(11) -0.0061(10)
C12C 0.0357(14) 0.0321(12) 0.0421(13) -0.0147(10) -0.0005(10) -0.0036(10)
C13C 0.0408(15) 0.0286(11) 0.0416(13) -0.0140(10) -0.0005(10) -0.0044(10)
C14C 0.0449(15) 0.0299(12) 0.0507(14) -0.0190(11) -0.0008(11) -0.0076(11)
C15C 0.0381(15) 0.0337(12) 0.0529(15) -0.0191(11) -0.0036(11) -0.0079(11)
C16C 0.0362(14) 0.0318(12) 0.0439(13) -0.0150(10) 0.0014(10) -0.0056(10)
C17C 0.0363(14) 0.0333(12) 0.0485(14) -0.0157(11) -0.0010(11) -0.0058(10)
C18C 0.0417(15) 0.0351(13) 0.0574(16) -0.0201(12) -0.0023(12) -0.0085(11)
C19C 0.0392(15) 0.0368(13) 0.0592(16) -0.0186(12) -0.0048(12) -0.0050(11)
C20C 0.0378(15) 0.0332(12) 0.0558(15) -0.0192(11) -0.0032(11) -0.0026(10)
C21C 0.0394(14) 0.0327(12) 0.0427(13) -0.0178(10) -0.0024(10) -0.0041(10)
C22C 0.0351(14) 0.0326(12) 0.0408(13) -0.0164(10) -0.0036(10) -0.0019(10)
N23C 0.0357(12) 0.0304(10) 0.0467(12) -0.0181(9) -0.0050(9) -0.0019(9)
C24C 0.0406(14) 0.0289(11) 0.0424(13) -0.0180(10) -0.0006(10) -0.0042(10)
C25C 0.0369(14) 0.0320(12) 0.0407(13) -0.0175(10) -0.0032(10) -0.0035(10)
N26C 0.0380(12) 0.0309(10) 0.0457(12) -0.0192(9) -0.0023(9) -0.0037(9)
C27C 0.0376(14) 0.0316(12) 0.0420(13) -0.0186(10) -0.0028(10) -0.0006(10)
C28C 0.0425(15) 0.0349(12) 0.0405(13) -0.0186(11) -0.0025(10) -0.0038(11)
C29C 0.0385(14) 0.0389(13) 0.0459(14) -0.0221(11) -0.0008(11) 0.0000(11)
C30C 0.0449(16) 0.0334(12) 0.0442(14) -0.0192(11) -0.0078(11) 0.0025(11)
C31C 0.0443(16) 0.0324(12) 0.0450(14) -0.0181(11) -0.0070(11) -0.0029(11)
C32C 0.0440(15) 0.0339(12) 0.0416(13) -0.0192(11) -0.0037(10) -0.0033(11)
C33C 0.0392(14) 0.0318(12) 0.0417(13) -0.0186(10) -0.0046(10) 0.0007(10)
C34C 0.0443(15) 0.0304(12) 0.0447(13) -0.0181(11) -0.0045(11) -0.0047(11)
C35C 0.0425(15) 0.0343(12) 0.0454(14) -0.0202(11) -0.0021(11) -0.0082(11)
C36C 0.0375(14) 0.0330(12) 0.0386(12) -0.0168(10) -0.0010(10) -0.0036(10)
C37C 0.0407(15) 0.0320(12) 0.0390(13) -0.0156(10) -0.0021(10) -0.0048(10)
C38C 0.0376(14) 0.0354(12) 0.0446(13) -0.0201(11) -0.0018(10) -0.0063(10)
C39C 0.0369(14) 0.0380(13) 0.0423(13) -0.0196(11) -0.0031(10) -0.0036(10)
C40C 0.0379(14) 0.0325(12) 0.0430(13) -0.0152(10) -0.0053(10) -0.0012(10)
C41C 0.0340(14) 0.0331(12) 0.0444(14) -0.0151(11) -0.0003(10) 0.0001(10)
C42C 0.0352(14) 0.0356(12) 0.0423(13) -0.0167(11) -0.0008(10) -0.0012(10)
C43C 0.0379(14) 0.0313(12) 0.0450(14) -0.0154(11) -0.0053(10) 0.0000(10)
C44C 0.0375(14) 0.0308(12) 0.0483(14) -0.0151(11) -0.0065(11) 0.0008(10)
C45C 0.0380(17) 0.0447(15) 0.097(2) -0.0342(16) -0.0172(14) 0.0016(12)
C46C 0.116(4) 0.054(2) 0.229(6) -0.002(3) -0.124(4) -0.008(2)
C47C 0.051(2) 0.063(2) 0.128(3) -0.053(2) -0.0252(19) 0.0018(15)
C48C 0.033(2) 0.283(7) 0.222(6) -0.203(6) 0.007(3) -0.009(3)
C49C 0.0408(15) 0.0300(12) 0.0599(16) -0.0198(12) -0.0073(12) -0.0003(10)
C50C 0.100(3) 0.0314(14) 0.0554(17) -0.0156(13) -0.0060(16) 0.0034(14)
C51C 0.0510(19) 0.0469(16) 0.121(3) -0.0474(18) -0.0259(17) 0.0085(13)
C52C 0.0493(16) 0.0350(13) 0.0557(16) -0.0200(12) -0.0015(12) -0.0025(11)
C53C 0.0378(15) 0.0389(13) 0.0504(15) -0.0211(12) -0.0060(11) -0.0029(11)
C54C 0.051(2) 0.090(2) 0.092(2) -0.063(2) -0.0223(16) 0.0088(17)
C55C 0.0413(16) 0.0421(14) 0.0621(17) -0.0150(13) -0.0065(12) -0.0038(12)
C56C 0.0447(17) 0.0425(15) 0.077(2) -0.0140(14) -0.0010(14) -0.0026(13)
C57C 0.0462(16) 0.0331(12) 0.0543(15) -0.0230(12) -0.0080(12) 0.0023(11)
C58C 0.0509(17) 0.0375(13) 0.0602(17) -0.0231(13) -0.0108(13) 0.0082(12)
C59C 0.0517(18) 0.0433(14) 0.0647(18) -0.0306(13) -0.0047(13) 0.0057(12)
C60C 0.0526(18) 0.0379(14) 0.0756(19) -0.0313(14) -0.0100(14) 0.0034(12)
N30C 0.0430(13) 0.0338(11) 0.0483(13) -0.0182(10) -0.0016(10) -0.0056(9)
N31C 0.0340(12) 0.0371(11) 0.0516(14) -0.0251(11) -0.0047(10) -0.0053(9)
N32C 0.0538(15) 0.0566(14) 0.0522(14) -0.0208(12) 0.0043(11) -0.0189(12)
N1X 0.0422(13) 0.0349(11) 0.0536(13) -0.0215(10) 0.0007(10) 0.0036(9)
C1X 0.0613(19) 0.0299(12) 0.0594(17) -0.0201(12) -0.0052(13) 0.0023(12)
C2X 0.0548(18) 0.0386(14) 0.0662(18) -0.0203(13) -0.0037(14) -0.0056(13)
C3X 0.083(2) 0.0381(14) 0.0635(18) -0.0243(14) -0.0058(16) -0.0020(14)
C4X 0.087(2) 0.0475(16) 0.0658(19) -0.0169(15) -0.0053(17) -0.0257(16)
C5X 0.0421(16) 0.0461(15) 0.0582(16) -0.0244(13) 0.0000(12) 0.0077(12)
C6X 0.0478(19) 0.0568(17) 0.0661(19) -0.0125(15) 0.0110(14) 0.0029(14)
C7X 0.0485(18) 0.0618(18) 0.070(2) -0.0297(16) 0.0057(14) -0.0013(14)
C8X 0.088(3) 0.086(3) 0.109(3) -0.043(2) 0.004(2) -0.036(2)
C9X 0.0429(15) 0.0339(12) 0.0573(16) -0.0227(12) 0.0008(12) -0.0005(11)
C10X 0.0464(17) 0.0418(14) 0.0579(16) -0.0228(13) -0.0018(12) 0.0041(12)
C11X 0.0434(16) 0.0466(14) 0.0550(16) -0.0250(13) -0.0020(12) 0.0018(12)
C12X 0.0541(18) 0.0559(17) 0.0667(18) -0.0329(15) 0.0011(14) -0.0052(14)
C13X 0.0415(15) 0.0361(13) 0.0546(15) -0.0216(12) -0.0014(11) 0.0038(11)
C14X 0.0520(17) 0.0418(14) 0.0611(17) -0.0272(13) -0.0027(13) 0.0026(12)
C15X 0.0439(16) 0.0478(15) 0.0593(17) -0.0277(13) -0.0022(12) -0.0003(12)
C16X 0.068(2) 0.0525(17) 0.0629(19) -0.0221(15) -0.0106(15) -0.0064(15)
N1Y 0.0469(13) 0.0427(12) 0.0512(13) -0.0214(10) 0.0070(10) -0.0123(10)
C1Y 0.0474(16) 0.0465(15) 0.0591(16) -0.0256(13) 0.0064(12) -0.0150(12)
C2Y 0.0517(18) 0.0520(16) 0.0628(18) -0.0256(14) -0.0020(13) -0.0092(13)
C3Y 0.0573(19) 0.075(2) 0.073(2) -0.0415(17) 0.0042(15) -0.0175(16)
C4Y 0.068(2) 0.086(2) 0.082(2) -0.039(2) -0.0163(17) -0.0165(18)
C5Y 0.0492(16) 0.0432(14) 0.0509(15) -0.0209(12) 0.0098(12) -0.0112(12)
C6Y 0.0642(19) 0.0600(17) 0.0544(17) -0.0274(14) 0.0106(14) -0.0265(15)
C7Y 0.0591(19) 0.0542(16) 0.0565(17) -0.0275(14) 0.0070(13) -0.0151(14)
C8Y 0.114(3) 0.060(2) 0.065(2) -0.0187(17) -0.0150(19) -0.0229(19)
C9Y 0.0464(16) 0.0493(15) 0.0520(15) -0.0238(13) 0.0100(12) -0.0135(12)
C10Y 0.0535(17) 0.0448(14) 0.0565(16) -0.0246(13) 0.0103(13) -0.0128(13)
C11Y 0.065(2) 0.0476(16) 0.0602(18) -0.0239(14) 0.0137(14) -0.0089(14)
C12Y 0.054(2) 0.073(2) 0.100(3) -0.043(2) 0.0124(17) -0.0056(17)
C13Y 0.0519(17) 0.0434(14) 0.0500(15) -0.0204(12) 0.0062(12) -0.0125(12)
C14Y 0.0528(18) 0.0454(15) 0.0608(17) -0.0197(13) 0.0048(13) -0.0106(13)
C15Y 0.0622(19) 0.0479(15) 0.0570(17) -0.0213(13) 0.0072(14) -0.0080(14)
C16Y 0.067(2) 0.067(2) 0.125(3) -0.059(2) 0.000(2) -0.0096(17)
N1Z 0.0418(13) 0.0485(12) 0.0519(13) -0.0299(10) 0.0016(9) -0.0067(10)
C1Z 0.0438(16) 0.0546(15) 0.0477(15) -0.0274(13) -0.0024(11) -0.0064(12)
C2Z 0.0472(16) 0.0483(15) 0.0555(16) -0.0264(13) -0.0022(12) -0.0060(12)
C3Z 0.0579(19) 0.0595(17) 0.0550(17) -0.0271(14) -0.0057(13) -0.0028(14)
C4Z 0.064(2) 0.0507(17) 0.070(2) -0.0200(15) -0.0148(15) -0.0012(15)
C5Z 0.0439(16) 0.0506(15) 0.0558(16) -0.0346(13) 0.0049(12) -0.0074(12)
C6Z 0.0542(19) 0.0632(18) 0.077(2) -0.0459(17) -0.0138(15) 0.0055(14)
C7Z 0.0565(18) 0.0504(16) 0.0628(18) -0.0320(14) -0.0031(13) -0.0016(13)
C8Z 0.074(3) 0.054(2) 0.224(6) -0.047(3) -0.037(3) -0.0017(19)
C9Z 0.0451(16) 0.0493(15) 0.0501(15) -0.0292(13) 0.0021(11) -0.0077(12)
C10Z 0.0477(17) 0.0639(17) 0.0628(17) -0.0410(15) 0.0062(13) -0.0138(14)
C11Z 0.0585(19) 0.0696(19) 0.0692(19) -0.0466(17) 0.0169(15) -0.0256(16)
C12Z 0.083(2) 0.075(2) 0.062(2) -0.0287(17) 0.0126(17) -0.0262(19)
C13Z 0.0433(15) 0.0481(14) 0.0546(15) -0.0313(13) -0.0004(12) -0.0073(12)
C14Z 0.0499(17) 0.0524(15) 0.0549(16) -0.0306(13) 0.0012(12) -0.0093(13)
C15Z 0.0514(17) 0.0559(16) 0.0594(17) -0.0349(14) 0.0049(13) -0.0128(13)
C16Z 0.052(2) 0.086(2) 0.072(2) -0.0332(18) 0.0054(15) -0.0187(17)
O1S 0.088(3) 0.0472(16) 0.097(2) -0.0366(16) -0.0194(18) -0.0011(15)
C1S 0.075(3) 0.041(2) 0.113(4) -0.039(2) 0.003(3) -0.0015(19)
C2S 0.033(3) 0.098(4) 0.084(3) 0.024(3) -0.002(2) -0.008(3)
C3S 0.108(4) 0.079(3) 0.078(3) -0.030(3) -0.008(3) -0.028(3)
C4S 0.096(4) 0.091(4) 0.094(4) -0.043(3) 0.001(3) -0.019(3)
O2S 0.104(2) 0.170(3) 0.094(2) -0.058(2) 0.0112(17) -0.016(2)
C5S 0.106(4) 0.171(5) 0.140(4) -0.081(4) 0.011(3) -0.038(4)
C6S 0.128(4) 0.095(3) 0.131(4) -0.061(3) 0.035(3) -0.051(3)
C7S 0.043(3) 0.159(7) 0.078(3) -0.062(4) 0.001(2) -0.019(4)
C8S 0.070(3) 0.101(4) 0.061(3) -0.028(3) 0.007(2) -0.022(3)
O3S 0.087(4) 0.078(3) 0.093(4) -0.037(3) -0.003(3) -0.019(3)
C9S 0.120(7) 0.088(5) 0.081(5) -0.038(4) -0.008(5) 0.004(5)
C10S 0.068(5) 0.079(5) 0.124(7) -0.048(5) 0.011(4) -0.016(4)
C11S 0.134(4) 0.116(4) 0.166(5) -0.067(4) 0.012(4) -0.036(4)

loop_
_atom_type_symbol
_atom_type_description
_atom_type_scat_dispersion_real
_atom_type_scat_dispersion_imag
_atom_type_scat_source
C C 0.0033 0.0016 'International Tables Vol C Tables 4.2.6.8 and 6.1.1.4'
H H 0.0000 0.0000 'International Tables Vol C Tables 4.2.6.8 and 6.1.1.4'
N N 0.0061 0.0033 'International Tables Vol C Tables 4.2.6.8 and 6.1.1.4'
O O 0.0106 0.0060 'International Tables Vol C Tables 4.2.6.8 and 6.1.1.4'

loop_
_geom_angle_atom_site_label_1
_geom_angle_atom_site_label_2
_geom_angle_atom_site_label_3
_geom_angle
_geom_angle_site_symmetry_3
C2A C1A C20A 116.8(2) .
C2A C1A C41A 120.2(2) .
C20A C1A C41A 122.9(2) .
N3A C2A C1A 128.8(2) .
N3A C2A C17A 109.1(2) .
C1A C2A C17A 122.2(2) .
C4A N3A C2A 108.3(2) .
N3A C4A C5A 129.9(2) .
N3A C4A C16A 110.1(2) .
C5A C4A C16A 120.0(2) .
N6A C5A C4A 130.2(2) .
N6A C5A C13A 109.9(2) .
C4A C5A C13A 119.9(2) .
C7A N6A C5A 108.5(2) .
N6A C7A C8A 129.0(2) .
N6A C7A C12A 109.6(2) .
C8A C7A C12A 121.4(2) .
C9A C8A C7A 117.0(2) .
C9A C8A C44A 122.8(2) .
C7A C8A C44A 120.2(2) .
C8A C9A C10A 123.7(2) .
C9A C10A C11A 118.4(2) .
C9A C10A C49A 119.3(2) .
C11A C10A C49A 122.4(2) .
C12A C11A C10A 119.9(2) .
C11A C12A C7A 119.6(2) .
C11A C12A C13A 134.0(2) .
C7A C12A C13A 106.3(2) .
C5A C13A C14A 119.9(2) .
C5A C13A C12A 105.7(2) .
C14A C13A C12A 134.4(2) .
C15A C14A C13A 120.2(2) .
C14A C15A C16A 120.1(2) .
C4A C16A C15A 119.8(2) .
C4A C16A C17A 105.6(2) .
C15A C16A C17A 134.6(2) .
C18A C17A C2A 119.0(2) .
C18A C17A C16A 134.0(2) .
C2A C17A C16A 106.96(19) .
C19A C18A C17A 120.5(2) .
C18A C19A C20A 118.9(2) .
C18A C19A C45A 119.7(2) .
C20A C19A C45A 121.3(2) .
C19A C20A C1A 122.6(2) .
C22A C21A C40A 117.0(2) .
C22A C21A C43A 120.2(2) .
C40A C21A C43A 122.7(2) .
N23A C22A C21A 128.6(2) .
N23A C22A C37A 109.2(2) .
C21A C22A C37A 122.2(2) .
C24A N23A C22A 108.6(2) .
N23A C24A C25A 130.2(2) .
N23A C24A C36A 109.9(2) .
C25A C24A C36A 119.9(2) .
N26A C25A C24A 129.5(2) .
N26A C25A C33A 110.1(2) .
C24A C25A C33A 120.1(2) .
C27A N26A C25A 107.7(2) .
N26A C27A C32A 110.4(2) .
N26A C27A C28A 127.9(2) .
C32A C27A C28A 121.7(2) .
C29A C28A C27A 116.3(2) .
C29A C28A C42A 123.2(2) .
C27A C28A C42A 120.5(2) .
C28A C29A C30A 123.5(2) .
C31A C30A C29A 118.2(2) .
C31A C30A C57A 122.8(2) .
C29A C30A C57A 118.9(2) .
C32A C31A C30A 120.7(2) .
C31A C32A C27A 119.4(2) .
C31A C32A C33A 134.2(2) .
C27A C32A C33A 106.1(2) .
C25A C33A C34A 119.6(2) .
C25A C33A C32A 105.6(2) .
C34A C33A C32A 134.5(2) .
C35A C34A C33A 120.5(2) .
C34A C35A C36A 120.0(2) .
C24A C36A C35A 119.7(2) .
C24A C36A C37A 105.6(2) .
C35A C36A C37A 134.7(2) .
C22A C37A C38A 118.8(2) .
C22A C37A C36A 106.7(2) .
C38A C37A C36A 134.5(2) .
C39A C38A C37A 120.2(2) .
C38A C39A C40A 119.2(2) .
C38A C39A C53A 122.1(2) .
C40A C39A C53A 118.7(2) .
C21A C40A C39A 122.3(2) .
C42A C41A C1A 175.6(2) .
C41A C42A C28A 174.8(2) .
C44A C43A C21A 174.4(2) .
C43A C44A C8A 179.2(3) .
C47A C45A C46A 108.5(2) .
C47A C45A C19A 112.5(2) .
C46A C45A C19A 109.97(19) .
C47A C45A C48A 108.3(2) .
C46A C45A C48A 109.3(2) .
C19A C45A C48A 108.25(19) .
C52A C49A C10A 112.3(2) .
C52A C49A C51A 108.1(2) .
C10A C49A C51A 110.1(2) .
C52A C49A C50A 108.4(2) .
C10A C49A C50A 109.7(2) .
C51A C49A C50A 108.1(2) .
C74A C53A C55A 127.4(5) .
C74A C53A C39A 114.0(4) .
C55A C53A C39A 115.2(4) .
C74A C53A C76A 113.3(5) .
C55A C53A C76A 66.7(5) .
C39A C53A C76A 108.0(3) .
C74A C53A C56A 62.3(4) .
C55A C53A C56A 113.9(5) .
C39A C53A C56A 110.8(3) .
C76A C53A C56A 55.4(3) .
C74A C53A C54A 35.4(4) .
C55A C53A C54A 111.9(5) .
C39A C53A C54A 105.8(3) .
C76A C53A C54A 142.6(4) .
C56A C53A C54A 97.6(4) .
C74A C53A C75A 112.2(5) .
C55A C53A C75A 32.4(4) .
C39A C53A C75A 109.2(3) .
C76A C53A C75A 98.9(4) .
C56A C53A C75A 137.6(4) .
C54A C53A C75A 84.6(4) .
C30A C57A C59A 112.2(2) .
C30A C57A C60A 110.4(2) .
C59A C57A C60A 108.3(2) .
C30A C57A C58A 109.0(2) .
C59A C57A C58A 108.2(2) .
C60A C57A C58A 108.6(2) .
N32A N31A N30A 179.3(3) .
C2B C1B C20B 116.0(2) .
C2B C1B C41B 120.8(2) .
C20B C1B C41B 123.1(2) .
N3B C2B C1B 127.6(2) .
N3B C2B C17B 109.7(2) .
C1B C2B C17B 122.6(2) .
C2B N3B C4B 107.6(2) .
N3B C4B C5B 129.1(2) .
N3B C4B C16B 110.5(2) .
C5B C4B C16B 120.4(2) .
N6B C5B C4B 130.1(2) .
N6B C5B C13B 110.4(2) .
C4B C5B C13B 119.4(2) .
C5B N6B C7B 108.2(2) .
N6B C7B C8B 128.5(2) .
N6B C7B C12B 109.7(2) .
C8B C7B C12B 121.8(2) .
C9B C8B C7B 116.9(2) .
C9B C8B C44B 122.3(2) .
C7B C8B C44B 120.8(2) .
C8B C9B C10B 123.1(2) .
C11B C10B C9B 118.6(2) .
C11B C10B C49B 123.2(2) .
C9B C10B C49B 118.0(2) .
C10B C11B C12B 120.2(2) .
C11B C12B C7B 119.3(2) .
C11B C12B C13B 134.1(2) .
C7B C12B C13B 106.5(2) .
C14B C13B C5B 119.9(2) .
C14B C13B C12B 134.8(2) .
C5B C13B C12B 105.1(2) .
C15B C14B C13B 120.3(2) .
C14B C15B C16B 120.3(2) .
C4B C16B C15B 119.7(2) .
C4B C16B C17B 105.8(2) .
C15B C16B C17B 134.5(2) .
C18B C17B C2B 119.0(2) .
C18B C17B C16B 134.6(2) .
C2B C17B C16B 106.4(2) .
C19B C18B C17B 120.3(2) .
C18B C19B C20B 118.6(2) .
C18B C19B C45B 121.8(2) .
C20B C19B C45B 119.5(2) .
C1B C20B C19B 123.2(2) .
C22B C21B C40B 117.0(2) .
C22B C21B C43B 120.0(2) .
C40B C21B C43B 122.9(2) .
N23B C22B C21B 128.6(2) .
N23B C22B C37B 109.5(2) .
C21B C22B C37B 121.9(2) .
C22B N23B C24B 108.2(2) .
N23B C24B C36B 110.6(2) .
N23B C24B C25B 129.6(2) .
C36B C24B C25B 119.9(2) .
N26B C25B C24B 130.5(2) .
N26B C25B C33B 110.3(2) .
C24B C25B C33B 119.2(2) .
C25B N26B C27B 108.3(2) .
N26B C27B C28B 128.6(2) .
N26B C27B C32B 109.3(2) .
C28B C27B C32B 122.1(2) .
C27B C28B C29B 116.5(2) .
C27B C28B C42B 121.1(2) .
C29B C28B C42B 122.5(2) .
C30B C29B C28B 122.8(2) .
C31B C30B C29B 118.9(2) .
C31B C30B C57B 122.3(2) .
C29B C30B C57B 118.7(2) .
C30B C31B C32B 120.2(2) .
C31B C32B C27B 119.3(2) .
C31B C32B C33B 133.8(2) .
C27B C32B C33B 106.78(19) .
C25B C33B C34B 120.5(2) .
C25B C33B C32B 105.3(2) .
C34B C33B C32B 134.2(2) .
C35B C34B C33B 120.1(2) .
C34B C35B C36B 119.6(2) .
C24B C36B C35B 120.6(2) .
C24B C36B C37B 105.48(19) .
C35B C36B C37B 133.9(2) .
C38B C37B C22B 119.1(2) .
C38B C37B C36B 134.6(2) .
C22B C37B C36B 106.3(2) .
C39B C38B C37B 120.7(2) .
C38B C39B C40B 118.6(2) .
C38B C39B C53B 120.0(2) .
C40B C39B C53B 121.4(2) .
C21B C40B C39B 122.7(2) .
C42B C41B C1B 173.6(3) .
C41B C42B C28B 178.9(3) .
C44B C43B C21B 175.5(3) .
C43B C44B C8B 174.2(3) .
C46B C45B C48B 108.9(3) .
C46B C45B C19B 111.8(2) .
C48B C45B C19B 109.6(2) .
C46B C45B C47B 107.2(3) .
C48B C45B C47B 108.5(3) .
C19B C45B C47B 110.9(2) .
C50B C49B C51B 107.9(2) .
C50B C49B C10B 112.7(2) .
C51B C49B C10B 108.1(2) .
C50B C49B C52B 108.8(2) .
C51B C49B C52B 109.6(2) .
C10B C49B C52B 109.8(2) .
C54B C53B C56B 107.4(2) .
C54B C53B C39B 112.9(2) .
C56B C53B C39B 110.6(2) .
C54B C53B C55B 108.3(2) .
C56B C53B C55B 108.7(2) .
C39B C53B C55B 108.8(2) .
C59B C57B C60B 109.2(2) .
C59B C57B C30B 111.6(2) .
C60B C57B C30B 110.50(19) .
C59B C57B C58B 108.3(2) .
C60B C57B C58B 108.7(2) .
C30B C57B C58B 108.5(2) .
N32B N31B N30B 179.7(3) .
C20C C1C C2C 116.2(2) .
C20C C1C C41C 122.9(2) .
C2C C1C C41C 120.8(2) .
N3C C2C C17C 109.5(2) .
N3C C2C C1C 128.8(2) .
C17C C2C C1C 121.8(2) .
C2C N3C C4C 108.6(2) .
N3C C4C C5C 130.6(2) .
N3C C4C C16C 109.5(2) .
C5C C4C C16C 119.9(2) .
N6C C5C C4C 130.3(2) .
N6C C5C C13C 109.6(2) .
C4C C5C C13C 120.1(2) .
C7C N6C C5C 108.36(19) .
N6C C7C C8C 128.5(2) .
N6C C7C C12C 109.6(2) .
C8C C7C C12C 121.9(2) .
C7C C8C C9C 116.5(2) .
C7C C8C C44C 120.7(2) .
C9C C8C C44C 122.7(2) .
C8C C9C C10C 122.8(2) .
C11C C10C C9C 118.9(2) .
C11C C10C C49C 120.1(2) .
C9C C10C C49C 121.0(2) .
C10C C11C C12C 120.1(2) .
C11C C12C C7C 119.8(2) .
C11C C12C C13C 133.5(2) .
C7C C12C C13C 106.59(19) .
C5C C13C C14C 119.7(2) .
C5C C13C C12C 105.8(2) .
C14C C13C C12C 134.5(2) .
C15C C14C C13C 120.4(2) .
C14C C15C C16C 120.0(2) .
C4C C16C C15C 119.9(2) .
C4C C16C C17C 106.03(19) .
C15C C16C C17C 134.1(2) .
C18C C17C C2C 119.7(2) .
C18C C17C C16C 133.9(2) .
C2C C17C C16C 106.4(2) .
C19C C18C C17C 120.2(2) .
C18C C19C C20C 118.5(2) .
C18C C19C C45C 122.0(2) .
C20C C19C C45C 119.5(2) .
C1C C20C C19C 123.6(2) .
C40C C21C C22C 116.8(2) .
C40C C21C C43C 122.7(2) .
C22C C21C C43C 120.3(2) .
N23C C22C C21C 128.8(2) .
N23C C22C C37C 109.59(19) .
C21C C22C C37C 121.6(2) .
C22C N23C C24C 108.33(19) .
N23C C24C C25C 130.0(2) .
N23C C24C C36C 110.0(2) .
C25C C24C C36C 120.0(2) .
N26C C25C C24C 130.1(2) .
N26C C25C C33C 110.3(2) .
C24C C25C C33C 119.7(2) .
C27C N26C C25C 108.03(19) .
N26C C27C C28C 128.8(2) .
N26C C27C C32C 109.6(2) .
C28C C27C C32C 121.6(2) .
C27C C28C C29C 116.8(2) .
C27C C28C C42C 120.3(2) .
C29C C28C C42C 122.8(2) .
C28C C29C C30C 122.6(2) .
C31C C30C C29C 118.7(2) .
C31C C30C C57C 122.4(2) .
C29C C30C C57C 118.8(2) .
C30C C31C C32C 120.3(2) .
C31C C32C C27C 119.6(2) .
C31C C32C C33C 133.8(2) .
C27C C32C C33C 106.52(19) .
C25C C33C C34C 120.1(2) .
C25C C33C C32C 105.5(2) .
C34C C33C C32C 134.4(2) .
C35C C34C C33C 120.2(2) .
C34C C35C C36C 119.9(2) .
C24C C36C C35C 120.0(2) .
C24C C36C C37C 105.84(19) .
C35C C36C C37C 134.2(2) .
C38C C37C C22C 119.5(2) .
C38C C37C C36C 134.2(2) .
C22C C37C C36C 106.3(2) .
C37C C38C C39C 120.4(2) .
C38C C39C C40C 118.4(2) .
C38C C39C C53C 119.6(2) .
C40C C39C C53C 122.0(2) .
C21C C40C C39C 123.2(2) .
C42C C41C C1C 177.1(3) .
C41C C42C C28C 173.8(2) .
C44C C43C C21C 174.2(3) .
C43C C44C C8C 174.9(3) .
C48C C45C C47C 108.9(3) .
C48C C45C C46C 110.6(4) .
C47C C45C C46C 106.0(3) .
C48C C45C C19C 108.8(3) .
C47C C45C C19C 112.8(2) .
C46C C45C C19C 109.8(3) .
C52C C49C C50C 108.3(2) .
C52C C49C C51C 108.0(2) .
C50C C49C C51C 109.3(2) .
C52C C49C C10C 111.4(2) .
C50C C49C C10C 108.2(2) .
C51C C49C C10C 111.6(2) .
C54C C53C C55C 107.7(2) .
C54C C53C C56C 109.0(2) .
C55C C53C C56C 107.1(2) .
C54C C53C C39C 110.4(2) .
C55C C53C C39C 113.1(2) .
C56C C53C C39C 109.4(2) .
C60C C57C C59C 108.0(2) .
C60C C57C C58C 108.1(2) .
C59C C57C C58C 109.4(2) .
C60C C57C C30C 111.9(2) .
C59C C57C C30C 109.1(2) .
C58C C57C C30C 110.30(19) .
N32C N31C N30C 179.1(3) .
C13X N1X C1X 111.18(19) .
C13X N1X C9X 106.77(17) .
C1X N1X C9X 110.74(19) .
C13X N1X C5X 111.1(2) .
C1X N1X C5X 107.47(18) .
C9X N1X C5X 109.62(19) .
N1X C1X C2X 114.5(2) .
C3X C2X C1X 112.7(2) .
C4X C3X C2X 112.7(2) .
C6X C5X N1X 116.1(2) .
C5X C6X C7X 111.2(2) .
C8X C7X C6X 112.1(3) .
C10X C9X N1X 115.5(2) .
C9X C10X C11X 110.8(2) .
C12X C11X C10X 114.2(2) .
N1X C13X C14X 114.14(19) .
C15X C14X C13X 111.3(2) .
C16X C15X C14X 114.7(2) .
C13Y N1Y C5Y 111.30(19) .
C13Y N1Y C9Y 106.12(19) .
C5Y N1Y C9Y 110.8(2) .
C13Y N1Y C1Y 111.5(2) .
C5Y N1Y C1Y 106.29(18) .
C9Y N1Y C1Y 110.90(19) .
N1Y C1Y C2Y 115.7(2) .
C3Y C2Y C1Y 110.3(2) .
C4Y C3Y C2Y 113.0(3) .
N1Y C5Y C6Y 115.6(2) .
C7Y C6Y C5Y 111.0(2) .
C8Y C7Y C6Y 115.9(2) .
C10Y C9Y N1Y 116.0(2) .
C11Y C10Y C9Y 110.3(2) .
C10Y C11Y C12Y 113.6(2) .
N1Y C13Y C14Y 115.6(2) .
C15Y C14Y C13Y 111.3(2) .
C16Y C15Y C14Y 114.3(3) .
C13Z N1Z C1Z 111.49(19) .
C13Z N1Z C9Z 106.17(18) .
C1Z N1Z C9Z 111.46(19) .
C13Z N1Z C5Z 111.08(19) .
C1Z N1Z C5Z 106.24(18) .
C9Z N1Z C5Z 110.48(19) .
C2Z C1Z N1Z 115.7(2) .
C3Z C2Z C1Z 110.5(2) .
C2Z C3Z C4Z 113.9(2) .
C6Z C5Z N1Z 115.6(2) .
C5Z C6Z C7Z 111.2(2) .
C8Z C7Z C6Z 112.1(3) .
N1Z C9Z C10Z 115.9(2) .
C11Z C10Z C9Z 110.2(2) .
C12Z C11Z C10Z 113.8(2) .
C14Z C13Z N1Z 115.0(2) .
C13Z C14Z C15Z 112.3(2) .
C16Z C15Z C14Z 114.4(2) .
C2S O1S C3S 109.6(5) .
O1S C2S C1S 107.9(4) .
C4S C3S O1S 109.5(4) .
C32S O12S C22S 119(4) .
C12S C22S O12S 134(2) .
C12S C22S C32S 125.5(19) .
O12S C22S C32S 19.0(12) .
O12S C32S C42S 119(3) .
O12S C32S C22S 42(3) .
C42S C32S C22S 91.3(14) .
C72S O2S C7S 44.3(8) .
C72S O2S C6S 148.8(9) .
C7S O2S C6S 106.6(4) .
O2S C6S C5S 104.7(4) .
O2S C7S C8S 104.4(6) .
O2S C72S C82S 167.7(17) .
C10S O3S C11S 116.1(5) .
O3S C10S C9S 109.1(7) .
O3S C11S C11S 112.0(6) 2_576
C142 O4S C131 136.9(17) .
C121 C131 O4S 104.3(9) .
C152 C141 C151 104(3) .
C141 C151 C152 35.1(16) .
C141 C152 C151 41(2) .
O4S C142 C153 100(2) .

loop_
_geom_bond_atom_site_label_1
_geom_bond_atom_site_label_2
_geom_bond_distance
_geom_bond_site_symmetry_2
C1A C2A 1.394(3) .
C1A C20A 1.406(3) .
C1A C41A 1.437(3) .
C2A N3A 1.383(3) .
C2A C17A 1.407(3) .
N3A C4A 1.376(3) .
C4A C5A 1.392(3) .
C4A C16A 1.408(3) .
C5A N6A 1.388(3) .
C5A C13A 1.403(3) .
N6A C7A 1.369(3) .
C7A C8A 1.405(3) .
C7A C12A 1.412(3) .
C8A C9A 1.384(3) .
C8A C44A 1.431(4) .
C9A C10A 1.397(3) .
C10A C11A 1.407(3) .
C10A C49A 1.533(3) .
C11A C12A 1.397(3) .
C12A C13A 1.462(3) .
C13A C14A 1.413(3) .
C14A C15A 1.377(3) .
C15A C16A 1.413(3) .
C16A C17A 1.447(3) .
C17A C18A 1.403(3) .
C18A C19A 1.391(3) .
C19A C20A 1.400(3) .
C19A C45A 1.542(3) .
C21A C22A 1.389(3) .
C21A C40A 1.400(3) .
C21A C43A 1.433(3) .
C22A N23A 1.380(3) .
C22A C37A 1.405(3) .
N23A C24A 1.373(3) .
C24A C25A 1.396(3) .
C24A C36A 1.408(3) .
C25A N26A 1.385(3) .
C25A C33A 1.408(3) .
N26A C27A 1.371(3) .
C27A C32A 1.405(3) .
C27A C28A 1.418(3) .
C28A C29A 1.388(3) .
C28A C42A 1.434(3) .
C29A C30A 1.407(3) .
C30A C31A 1.396(3) .
C30A C57A 1.532(3) .
C31A C32A 1.391(3) .
C32A C33A 1.459(3) .
C33A C34A 1.412(3) .
C34A C35A 1.374(4) .
C35A C36A 1.420(4) .
C36A C37A 1.453(3) .
C37A C38A 1.408(3) .
C38A C39A 1.385(4) .
C39A C40A 1.401(4) .
C39A C53A 1.547(4) .
C41A C42A 1.197(3) .
C43A C44A 1.208(3) .
C45A C47A 1.521(4) .
C45A C46A 1.539(3) .
C45A C48A 1.544(3) .
C49A C52A 1.528(4) .
C49A C51A 1.538(3) .
C49A C50A 1.541(4) .
C53A C74A 1.334(6) .
C53A C55A 1.363(8) .
C53A C76A 1.612(6) .
C53A C56A 1.629(6) .
C53A C54A 1.636(7) .
C53A C75A 1.680(9) .
C57A C59A 1.532(4) .
C57A C60A 1.538(4) .
C57A C58A 1.540(3) .
N30A N31A 1.188(3) .
N31A N32A 1.168(3) .
C1B C2B 1.401(3) .
C1B C20B 1.402(3) .
C1B C41B 1.424(3) .
C2B N3B 1.386(3) .
C2B C17B 1.409(3) .
N3B C4B 1.387(3) .
C4B C5B 1.399(3) .
C4B C16B 1.400(4) .
C5B N6B 1.371(3) .
C5B C13B 1.411(3) .
N6B C7B 1.375(3) .
C7B C8B 1.399(3) .
C7B C12B 1.407(3) .
C8B C9B 1.397(3) .
C8B C44B 1.433(3) .
C9B C10B 1.403(3) .
C10B C11B 1.393(3) .
C10B C49B 1.537(3) .
C11B C12B 1.406(3) .
C12B C13B 1.456(3) .
C13B C14B 1.408(4) .
C14B C15B 1.378(3) .
C15B C16B 1.411(3) .
C16B C17B 1.459(3) .
C17B C18B 1.401(3) .
C18B C19B 1.397(3) .
C19B C20B 1.406(3) .
C19B C45B 1.534(4) .
C21B C22B 1.400(3) .
C21B C40B 1.404(3) .
C21B C43B 1.435(3) .
C22B N23B 1.372(3) .
C22B C37B 1.410(3) .
N23B C24B 1.376(3) .
C24B C36B 1.394(3) .
C24B C25B 1.406(3) .
C25B N26B 1.374(3) .
C25B C33B 1.407(3) .
N26B C27B 1.377(3) .
C27B C28B 1.402(3) .
C27B C32B 1.403(3) .
C28B C29B 1.404(3) .
C28B C42B 1.432(4) .
C29B C30B 1.402(3) .
C30B C31B 1.390(3) .
C30B C57B 1.540(3) .
C31B C32B 1.403(3) .
C32B C33B 1.454(3) .
C33B C34B 1.408(3) .
C34B C35B 1.380(3) .
C35B C36B 1.416(3) .
C36B C37B 1.459(3) .
C37B C38B 1.400(3) .
C38B C39B 1.396(3) .
C39B C40B 1.404(3) .
C39B C53B 1.533(3) .
C41B C42B 1.208(3) .
C43B C44B 1.194(3) .
C45B C46B 1.513(4) .
C45B C48B 1.523(4) .
C45B C47B 1.535(4) .
C49B C50B 1.519(4) .
C49B C51B 1.526(4) .
C49B C52B 1.537(4) .
C53B C54B 1.524(3) .
C53B C56B 1.531(4) .
C53B C55B 1.542(4) .
C57B C59B 1.529(4) .
C57B C60B 1.532(3) .
C57B C58B 1.550(4) .
N30B N31B 1.197(3) .
N31B N32B 1.173(3) .
C1C C20C 1.394(3) .
C1C C2C 1.410(3) .
C1C C41C 1.430(3) .
C2C N3C 1.369(3) .
C2C C17C 1.410(3) .
N3C C4C 1.380(3) .
C4C C5C 1.389(3) .
C4C C16C 1.409(3) .
C5C N6C 1.383(3) .
C5C C13C 1.410(3) .
N6C C7C 1.370(3) .
C7C C8C 1.403(3) .
C7C C12C 1.405(3) .
C8C C9C 1.404(3) .
C8C C44C 1.438(3) .
C9C C10C 1.407(3) .
C10C C11C 1.393(3) .
C10C C49C 1.540(3) .
C11C C12C 1.395(3) .
C12C C13C 1.448(3) .
C13C C14C 1.418(3) .
C14C C15C 1.369(3) .
C15C C16C 1.425(3) .
C16C C17C 1.446(3) .
C17C C18C 1.399(3) .
C18C C19C 1.395(3) .
C19C C20C 1.407(3) .
C19C C45C 1.534(4) .
C21C C40C 1.396(3) .
C21C C22C 1.401(3) .
C21C C43C 1.436(3) .
C22C N23C 1.373(3) .
C22C C37C 1.416(3) .
N23C C24C 1.386(3) .
C24C C25C 1.397(3) .
C24C C36C 1.406(3) .
C25C N26C 1.381(3) .
C25C C33C 1.404(3) .
N26C C27C 1.381(3) .
C27C C28C 1.402(3) .
C27C C32C 1.404(3) .
C28C C29C 1.403(3) .
C28C C42C 1.442(3) .
C29C C30C 1.410(3) .
C30C C31C 1.386(3) .
C30C C57C 1.545(3) .
C31C C32C 1.402(3) .
C32C C33C 1.459(3) .
C33C C34C 1.411(3) .
C34C C35C 1.382(3) .
C35C C36C 1.412(3) .
C36C C37C 1.456(3) .
C37C C38C 1.392(3) .
C38C C39C 1.403(3) .
C39C C40C 1.405(3) .
C39C C53C 1.536(3) .
C41C C42C 1.203(3) .
C43C C44C 1.202(3) .
C45C C48C 1.519(5) .
C45C C47C 1.522(4) .
C45C C46C 1.523(5) .
C49C C52C 1.520(3) .
C49C C50C 1.529(4) .
C49C C51C 1.536(4) .
C53C C54C 1.531(4) .
C53C C55C 1.533(3) .
C53C C56C 1.535(4) .
C57C C60C 1.525(3) .
C57C C59C 1.534(4) .
C57C C58C 1.535(4) .
N30C N31C 1.194(3) .
N31C N32C 1.175(3) .
N1X C13X 1.515(3) .
N1X C1X 1.521(3) .
N1X C9X 1.527(3) .
N1X C5X 1.529(3) .
C1X C2X 1.525(4) .
C2X C3X 1.512(4) .
C3X C4X 1.507(4) .
C5X C6X 1.499(4) .
C6X C7X 1.537(4) .
C7X C8X 1.533(5) .
C9X C10X 1.524(4) .
C10X C11X 1.527(3) .
C11X C12X 1.519(4) .
C13X C14X 1.523(3) .
C14X C15X 1.521(4) .
C15X C16X 1.511(4) .
N1Y C13Y 1.515(3) .
N1Y C5Y 1.516(3) .
N1Y C9Y 1.520(3) .
N1Y C1Y 1.521(3) .
C1Y C2Y 1.523(4) .
C2Y C3Y 1.518(4) .
C3Y C4Y 1.507(4) .
C5Y C6Y 1.525(4) .
C6Y C7Y 1.525(4) .
C7Y C8Y 1.507(4) .
C9Y C10Y 1.518(4) .
C10Y C11Y 1.517(4) .
C11Y C12Y 1.523(4) .
C13Y C14Y 1.526(4) .
C14Y C15Y 1.521(4) .
C15Y C16Y 1.515(4) .
N1Z C13Z 1.518(3) .
N1Z C1Z 1.520(3) .
N1Z C9Z 1.521(3) .
N1Z C5Z 1.527(3) .
C1Z C2Z 1.519(3) .
C2Z C3Z 1.506(4) .
C3Z C4Z 1.520(4) .
C5Z C6Z 1.511(4) .
C6Z C7Z 1.530(4) .
C7Z C8Z 1.509(5) .
C9Z C10Z 1.533(3) .
C10Z C11Z 1.519(4) .
C11Z C12Z 1.508(4) .
C13Z C14Z 1.516(4) .
C14Z C15Z 1.520(3) .
C15Z C16Z 1.510(4) .
O1S C2S 1.262(6) .
O1S C3S 1.434(5) .
C1S C2S 1.833(9) .
C3S C4S 1.391(7) .
O12S C32S 0.67(3) .
O12S C22S 1.37(3) .
C12S C22S 1.17(3) .
C22S C32S 1.79(3) .
C32S C42S 1.70(3) .
O2S C72S 1.278(16) .
O2S C7S 1.377(5) .
O2S C6S 1.483(5) .
C5S C6S 1.632(7) .
C7S C8S 1.562(8) .
C72S C82S 1.79(4) .
O3S C10S 1.446(9) .
O3S C11S 1.581(7) .
C9S C10S 1.477(11) .
C11S C11S 1.582(11) 2_576
O4S C142 1.07(2) .
O4S C131 1.663(11) .
C121 C131 1.466(13) .
C141 C152 1.02(4) .
C141 C151 1.16(2) .
C151 C152 1.72(4) .
C142 C153 1.45(2) .

loop_
_geom_hbond_atom_site_label_D
_geom_hbond_atom_site_label_H
_geom_hbond_atom_site_label_A
_geom_hbond_distance_DH
_geom_hbond_distance_HA
_geom_hbond_distance_DA
_geom_hbond_angle_DHA
N3A H3A N30A 0.91(3) 2.12(3) 2.920(3) 146(2)
N3A H3A N31A 0.91(3) 2.49(3) 3.102(3) 125(2)
N6A H6A N30A 0.90(3) 2.14(3) 2.961(3) 152(2)
N6A H6A N31A 0.90(3) 2.70(3) 3.370(3) 132(2)
N23A H23A N30A 0.86(3) 2.16(3) 2.917(3) 146(3)
N26A H26A N30A 0.97(3) 2.01(3) 2.886(3) 148(3)
N3B H3B N30B 1.02(3) 2.01(3) 2.908(3) 146(2)
N6B H6B N30B 0.89(3) 2.06(3) 2.906(3) 157(3)
N23B H23B N30B 0.85(2) 2.19(2) 2.951(3) 148(2)
N23B H23B N31B 0.85(2) 2.57(2) 3.148(3) 126.2(18)
N26B H26B N30B 0.86(3) 2.22(3) 2.945(3) 142(2)
N26B H26B N31B 0.86(3) 2.63(3) 3.158(3) 120(2)
N3C H3C N30C 0.87(2) 2.17(2) 2.934(3) 147(2)
N6C H6C N30C 0.89(3) 2.13(3) 2.916(3) 147(2)
N6C H6C N31C 0.89(3) 2.57(3) 3.226(3) 131(2)
N23C H23C N30C 0.92(3) 2.01(3) 2.898(3) 160(3)
N26C H26C N30C 0.90(3) 2.11(3) 2.935(3) 153(3)
